data_4350663
loop_
_publ_author_name
'Anwar, Muhammad U.'
'Dawe, Louise N.'
'Parsons, Stewart R.'
'Tandon, Santokh S.'
'Thompson, Laurence K.'
'Dey, Subrata K.'
'Mereacre, Valeriu'
'Reiff, William M.'
'Bunge, Scott D.'

_publ_section_title
;
 Oligonuclear Fe complexes (Fe, Fe4, Fe6, Fe9) derived from tritopic
 pyridine bis-hydrazone ligands-structural, magnetic, and M\"ossbauer
 studies.
;
_journal_issue 9
_journal_name_full 'Inorganic chemistry'
_journal_page_first 4655
_journal_page_last 4668
_journal_paper_doi 10.1021/ic500348k
_journal_volume 53
_journal_year 2014
_chemical_formula_moiety 'C114 H90 Fe9 N54 O12, 8(Cl O4), 6(C2 H3 N), 7(H2 O)'
_chemical_formula_sum 'C126 H122 Cl8 Fe9 N60 O51'
_chemical_formula_weight 4078.97
_space_group_IT_number 2
_space_group_name_Hall '-P 1'
_space_group_name_H-M_alt 'P -1'
_symmetry_cell_setting triclinic
_symmetry_Int_Tables_number 2
_symmetry_space_group_name_Hall '-P 1'
_symmetry_space_group_name_H-M 'P -1'
_atom_sites_solution_hydrogens geom
_atom_sites_solution_primary direct
_atom_sites_solution_secondary difmap
_audit_creation_method SHELXL-97
_cell_angle_alpha 79.350(11)
_cell_angle_beta 85.305(17)
_cell_angle_gamma 89.546(15)
_cell_formula_units_Z 2
_cell_length_a 18.125(8)
_cell_length_b 18.678(8)
_cell_length_c 25.9906(10)
_cell_measurement_reflns_used 24021
_cell_measurement_temperature 163(2)
_cell_measurement_theta_max 29.8
_cell_measurement_theta_min 1.8
_cell_volume 8618(5)
_computing_cell_refinement 'CrystalClear-SM Expert 2.0 r4 (Rigaku, 2009)'
_computing_data_collection 'CrystalClear-SM Expert 2.0 r4 (Rigaku, 2009)'
_computing_data_reduction 'CrystalClear-SM Expert 2.0 r4 (Rigaku, 2009)'
_computing_molecular_graphics 'CrystalStructure 4.0'
_computing_publication_material 'CrystalStructure 4.0 (Rigaku, 2010)'
_computing_structure_refinement 'SHELXL-97: Acta Cryst.2008, A64, 112-122'
_computing_structure_solution 'SHELXS-97: Acta Cryst.2008, A64, 112-122'
_diffrn_ambient_temperature 163(2)
_diffrn_detector_area_resol_mean 14.63
_diffrn_measured_fraction_theta_full 0.990
_diffrn_measured_fraction_theta_max 0.990
_diffrn_measurement_device_type 'Rigaku Saturn'
_diffrn_measurement_method \w
_diffrn_radiation_monochromator 'graphite - Rigaku SHINE'
_diffrn_radiation_source 'fine-focus sealed tube'
_diffrn_radiation_type MoK\a
_diffrn_radiation_wavelength 0.71075
_diffrn_reflns_av_R_equivalents 0.0569
_diffrn_reflns_av_sigmaI/netI 0.0791
_diffrn_reflns_limit_h_max 21
_diffrn_reflns_limit_h_min -21
_diffrn_reflns_limit_k_max 22
_diffrn_reflns_limit_k_min -21
_diffrn_reflns_limit_l_max 31
_diffrn_reflns_limit_l_min -31
_diffrn_reflns_number 70475
_diffrn_reflns_theta_full 25.50
_diffrn_reflns_theta_max 25.50
_diffrn_reflns_theta_min 2.51
_exptl_absorpt_coefficient_mu 0.955
_exptl_absorpt_correction_T_max 0.905
_exptl_absorpt_correction_T_min 0.777
_exptl_absorpt_correction_type numerical
_exptl_absorpt_process_details 'T. Higashi, 2000'
_exptl_crystal_colour 'Dark Red'
_exptl_crystal_density_diffrn 1.572
_exptl_crystal_density_method 'not measured'
_exptl_crystal_description Prism
_exptl_crystal_F_000 4152
_exptl_crystal_size_max 0.21
_exptl_crystal_size_mid 0.10
_exptl_crystal_size_min 0.09
_refine_diff_density_max 2.174
_refine_diff_density_min -0.939
_refine_diff_density_rms 0.163
_refine_ls_extinction_method none
_refine_ls_goodness_of_fit_ref 1.355
_refine_ls_hydrogen_treatment constr
_refine_ls_matrix_type full
_refine_ls_number_parameters 2335
_refine_ls_number_reflns 31770
_refine_ls_number_restraints 137
_refine_ls_restrained_S_all 1.363
_refine_ls_R_factor_all 0.1470
_refine_ls_R_factor_gt 0.1200
_refine_ls_shift/su_max 0.002
_refine_ls_shift/su_mean 0.000
_refine_ls_structure_factor_coef Fsqd
_refine_ls_weighting_details 'calc w=1/[\s^2^(Fo^2^)+(0.2000P)^2^+0.0000P] where P=(Fo^2^+2Fc^2^)/3'
_refine_ls_weighting_scheme calc
_refine_ls_wR_factor_gt 0.3409
_refine_ls_wR_factor_ref 0.3834
_reflns_number_gt 22779
_reflns_number_total 31770
_reflns_threshold_expression >2sigma(I)
_cod_data_source_file ic500348k_si_002.cif
_cod_data_source_block Complex_3
_cod_depositor_comments
;
The following automatic conversions were performed:

data item '_exptl_absorpt_correction_type' value 'Numerical' was
changed to 'numerical' in accordance with the
/home/saulius/struct/COD-crude-data/automatic-downloads/DataCite-retrospective/ACS/depositions/lib/dictionaries/cif_core.dic
dictionary named 'cif_core.dic' version 2.4.2 last updated on
2011-04-26.

Automatic conversion script
Id: cif_fix_values 6909 2019-04-08 15:41:33Z antanas 
;
_cod_database_code 4350663

loop_
_symmetry_equiv_pos_as_xyz
'x, y, z'
'-x, -y, -z'

loop_
_atom_site_label
_atom_site_type_symbol
_atom_site_fract_x
_atom_site_fract_y
_atom_site_fract_z
_atom_site_U_iso_or_equiv
_atom_site_adp_type
_atom_site_occupancy
_atom_site_symmetry_multiplicity
_atom_site_calc_flag
_atom_site_refinement_flags
Fe1 Fe -0.10463(6) 0.35853(7) 0.22429(5) 0.0514(3) Uani 1 1 d .
Fe2 Fe -0.01091(7) 0.17487(7) 0.27131(5) 0.0550(3) Uani 1 1 d .
Fe3 Fe 0.10302(6) -0.00958(6) 0.27836(5) 0.0464(3) Uani 1 1 d .
Fe4 Fe 0.07756(6) 0.46898(6) 0.23135(4) 0.0422(3) Uani 1 1 d .
Fe5 Fe 0.17922(6) 0.28019(6) 0.24644(4) 0.0392(3) Uani 1 1 d .
Fe6 Fe 0.28269(7) 0.10491(6) 0.22052(4) 0.0466(3) Uani 1 1 d .
Fe7 Fe 0.24399(6) 0.54611(6) 0.29054(4) 0.0410(3) Uani 1 1 d .
Fe8 Fe 0.35816(6) 0.37693(6) 0.26758(4) 0.0413(3) Uani 1 1 d .
Fe9 Fe 0.46207(6) 0.22203(6) 0.20242(4) 0.0408(3) Uani 1 1 d .
Cl1 Cl 0.30828(15) 0.70736(16) -0.01111(11) 0.0781(7) Uani 1 1 d .
Cl2 Cl 0.35635(18) 0.3886(2) -0.05823(9) 0.0945(11) Uani 1 1 d U
Cl3 Cl 0.5243(2) 0.18231(15) 0.56249(10) 0.0863(9) Uani 1 1 d .
Cl4 Cl 0.67176(15) -0.21450(14) 0.24845(12) 0.0758(7) Uani 1 1 d .
Cl5 Cl 0.03803(17) 0.3518(2) -0.04511(11) 0.0912(9) Uani 1 1 d .
Cl6 Cl -0.21698(14) 0.30866(13) 0.51704(9) 0.0656(6) Uani 1 1 d .
Cl7 Cl 0.13927(15) 0.34428(12) 0.55321(8) 0.0640(6) Uani 1 1 d D
Cl8 Cl 0.1400(5) 0.0262(3) 0.5394(2) 0.0860(18) Uani 0.50 1 d PU
Cl9 Cl 0.2020(7) 0.0210(4) 0.5233(3) 0.125(3) Uani 0.50 1 d PDU
O1 O -0.0653(3) 0.2738(3) 0.2806(2) 0.0536(14) Uani 1 1 d .
O2 O 0.0538(3) 0.0759(3) 0.3080(2) 0.0497(13) Uani 1 1 d .
O3 O 0.1169(3) 0.3732(3) 0.27109(18) 0.0420(11) Uani 1 1 d .
O4 O 0.2364(3) 0.1795(3) 0.26585(19) 0.0409(11) Uani 1 1 d .
O5 O 0.2923(3) 0.4395(3) 0.31207(18) 0.0429(11) Uani 1 1 d .
O6 O 0.4169(3) 0.2685(3) 0.2634(2) 0.0438(12) Uani 1 1 d .
O7 O -0.0008(3) 0.4186(3) 0.19504(19) 0.0425(11) Uani 1 1 d .
O8 O 0.1783(3) 0.5240(3) 0.22817(18) 0.0430(11) Uani 1 1 d .
O9 O 0.0839(3) 0.2304(3) 0.2270(2) 0.0455(12) Uani 1 1 d .
O10 O 0.2769(3) 0.3458(3) 0.22310(18) 0.0404(11) Uani 1 1 d .
O11 O 0.1729(3) 0.0494(3) 0.2200(2) 0.0461(12) Uani 1 1 d .
O12 O 0.3679(3) 0.1822(3) 0.17921(17) 0.0402(11) Uani 1 1 d .
O13 O 0.3001(5) 0.6384(5) -0.0269(3) 0.098(2) Uani 1 1 d .
O14 O 0.3339(6) 0.6951(6) 0.0395(4) 0.134(4) Uani 1 1 d .
O15 O 0.3596(4) 0.7521(5) -0.0480(3) 0.104(3) Uani 1 1 d .
O16 O 0.2380(4) 0.7419(5) -0.0100(3) 0.089(2) Uani 1 1 d .
O17 O 0.3092(6) 0.3298(5) -0.0505(4) 0.122(3) Uani 1 1 d .
O18 O 0.4056(12) 0.4057(12) -0.0279(7) 0.246(8) Uani 1 1 d U
O19 O 0.3820(5) 0.4098(5) -0.1101(3) 0.102(3) Uani 1 1 d .
O20 O 0.3019(9) 0.4516(8) -0.0462(5) 0.187(6) Uani 1 1 d .
O21 O 0.4475(9) 0.1592(7) 0.5615(7) 0.189(7) Uani 1 1 d .
O22 O 0.5453(13) 0.1563(9) 0.6100(5) 0.270(12) Uani 1 1 d .
O23 O 0.5501(17) 0.1549(6) 0.5221(7) 0.337(17) Uani 1 1 d .
O24 O 0.5189(7) 0.2585(5) 0.5514(4) 0.129(4) Uani 1 1 d .
O25 O 0.6107(7) -0.2091(8) 0.2859(6) 0.179(6) Uani 1 1 d .
O26 O 0.6431(9) -0.2691(7) 0.2257(6) 0.183(6) Uani 1 1 d .
O27 O 0.7337(8) -0.2257(10) 0.2728(8) 0.264(11) Uani 1 1 d .
O28 O 0.6698(7) -0.1476(5) 0.2144(4) 0.133(4) Uani 1 1 d .
O29 O 0.0132(5) 0.3662(6) 0.0027(3) 0.112(3) Uani 1 1 d .
O30 O 0.0613(7) 0.4179(9) -0.0760(7) 0.198(7) Uani 1 1 d .
O31 O 0.0969(7) 0.3084(7) -0.0446(5) 0.154(5) Uani 1 1 d .
O32 O -0.0233(6) 0.3242(7) -0.0661(4) 0.136(4) Uani 1 1 d .
O33 O -0.2489(4) 0.3402(4) 0.5592(3) 0.089(2) Uani 1 1 d .
O34 O -0.2328(6) 0.3501(4) 0.4686(3) 0.112(3) Uani 1 1 d .
O35 O -0.1389(4) 0.2988(5) 0.5210(4) 0.107(3) Uani 1 1 d .
O36 O -0.2478(5) 0.2356(4) 0.5231(3) 0.095(2) Uani 1 1 d .
O37 O 0.1329(6) 0.3380(8) 0.6056(3) 0.157(5) Uani 1 1 d D
O38 O 0.0808(5) 0.3201(8) 0.5305(4) 0.163(6) Uani 1 1 d D
O39 O 0.1911(8) 0.2764(7) 0.5535(5) 0.177(5) Uani 1 1 d D
O40 O 0.1964(5) 0.3831(9) 0.5212(4) 0.191(7) Uani 1 1 d D
O41 O 0.0701(15) 0.0370(10) 0.5556(7) 0.129(7) Uani 0.50 1 d PU
O42 O 0.1776(9) 0.0866(7) 0.5333(5) 0.171(5) Uani 1 1 d U
O43 O 0.1487(12) 0.0193(9) 0.4857(5) 0.102(4) Uani 0.50 1 d PU
O44 O 0.1647(15) -0.0246(11) 0.5734(8) 0.136(5) Uani 0.50 1 d PU
O45 O 0.1527(15) -0.0373(12) 0.5227(9) 0.137(5) Uani 0.50 1 d PU
O46 O 0.2434(12) 0.0287(12) 0.4748(7) 0.127(6) Uani 0.50 1 d PDU
O47 O 0.2470(14) 0.0019(13) 0.5660(8) 0.142(6) Uani 0.50 1 d PDU
O48 O 0.4067(4) 0.5337(4) 0.0201(3) 0.0760(19) Uani 1 1 d .
O49 O 0.1534(6) 0.1567(8) -0.1545(6) 0.166(5) Uani 1 1 d .
O50 O 0.4308(6) 0.0349(5) 0.0103(4) 0.117(3) Uani 1 1 d .
O51 O 0.0000 0.0000 0.0000 0.154(7) Uani 1 2 d S
O52 O 0.6230(5) -0.0819(4) 0.3312(3) 0.091(2) Uani 1 1 d .
O53 O -0.2046(5) 0.0260(8) 0.0559(5) 0.178(6) Uani 1 1 d .
O54 O -0.0375(4) 0.4175(4) 0.4762(2) 0.0709(17) Uani 1 1 d .
O55 O 0.4785(16) 0.0342(13) 0.4435(17) 0.226(17) Uani 0.50 1 d P
N1 N -0.1666(4) 0.4617(4) 0.2097(3) 0.0532(17) Uani 1 1 d .
N2 N -0.2114(4) 0.4488(4) 0.3497(3) 0.064(2) Uani 1 1 d .
H2A H -0.1999 0.4193 0.3784 0.077 Uiso 1 1 calc R
H2B H -0.2395 0.4869 0.3520 0.077 Uiso 1 1 calc R
N3 N -0.1437(4) 0.3794(4) 0.2970(3) 0.0553(17) Uani 1 1 d .
N4 N -0.1251(4) 0.3340(4) 0.3415(3) 0.0491(16) Uani 1 1 d .
N5 N -0.0158(3) 0.1752(3) 0.3511(3) 0.0491(16) Uani 1 1 d .
N6 N 0.0961(4) 0.0206(4) 0.3865(3) 0.0553(17) Uani 1 1 d .
N7 N 0.1320(4) -0.0227(3) 0.3546(3) 0.0509(16) Uani 1 1 d .
N8 N 0.1819(5) -0.0951(4) 0.4252(3) 0.074(2) Uani 1 1 d .
H8A H 0.1621 -0.0684 0.4472 0.089 Uiso 1 1 calc R
H8B H 0.2088 -0.1332 0.4368 0.089 Uiso 1 1 calc R
N9 N 0.1814(4) -0.0993(3) 0.2876(2) 0.0447(14) Uani 1 1 d .
N10 N 0.0073(4) 0.5660(3) 0.2314(3) 0.0471(15) Uani 1 1 d .
N11 N -0.0399(4) 0.5063(4) 0.3706(3) 0.0540(17) Uani 1 1 d .
H11A H -0.0259 0.4710 0.3951 0.065 Uiso 1 1 calc R
H11B H -0.0717 0.5390 0.3789 0.065 Uiso 1 1 calc R
N12 N 0.0349(4) 0.4624(3) 0.3066(2) 0.0450(15) Uani 1 1 d .
N13 N 0.0580(4) 0.4065(4) 0.3447(2) 0.0476(15) Uani 1 1 d .
N14 N 0.1702(3) 0.2574(3) 0.3286(2) 0.0380(13) Uani 1 1 d .
N15 N 0.2763(4) 0.0959(4) 0.3362(2) 0.0496(16) Uani 1 1 d .
N16 N 0.3068(4) 0.0630(3) 0.2958(2) 0.0473(15) Uani 1 1 d .
N17 N 0.3613(4) -0.0217(4) 0.3572(3) 0.062(2) Uani 1 1 d .
H17A H 0.3409 -0.0018 0.3831 0.075 Uiso 1 1 calc R
H17B H 0.3898 -0.0600 0.3641 0.075 Uiso 1 1 calc R
N18 N 0.3568(4) 0.0098(3) 0.2156(3) 0.0501(16) Uani 1 1 d .
N19 N 0.1579(3) 0.6220(3) 0.3124(2) 0.0399(13) Uani 1 1 d .
N20 N 0.1341(4) 0.5135(4) 0.4436(2) 0.0517(16) Uani 1 1 d .
H20A H 0.1509 0.4720 0.4602 0.062 Uiso 1 1 calc R
H20B H 0.1005 0.5379 0.4596 0.062 Uiso 1 1 calc R
N21 N 0.2088(3) 0.5070(3) 0.3676(2) 0.0417(14) Uani 1 1 d .
N22 N 0.2398(3) 0.4442(3) 0.3957(2) 0.0422(14) Uani 1 1 d .
N23 N 0.3554(3) 0.3169(3) 0.3441(2) 0.0398(13) Uani 1 1 d .
N24 N 0.4621(4) 0.1691(3) 0.3173(2) 0.0459(15) Uani 1 1 d .
N25 N 0.4876(3) 0.1530(3) 0.2676(3) 0.0435(14) Uani 1 1 d .
N26 N 0.5414(4) 0.0471(4) 0.3111(3) 0.0557(18) Uani 1 1 d .
H26A H 0.5252 0.0557 0.3423 0.067 Uiso 1 1 calc R
H26B H 0.5678 0.0080 0.3085 0.067 Uiso 1 1 calc R
N27 N 0.5289(3) 0.1333(3) 0.1767(3) 0.0442(14) Uani 1 1 d .
N28 N -0.1900(4) 0.2824(4) 0.2086(3) 0.0501(16) Uani 1 1 d .
N29 N -0.1212(5) 0.3129(5) 0.0717(3) 0.076(2) Uani 1 1 d .
H29A H -0.0850 0.3376 0.0517 0.092 Uiso 1 1 calc R
H29B H -0.1523 0.2875 0.0578 0.092 Uiso 1 1 calc R
N30 N -0.0850(4) 0.3501(4) 0.1467(3) 0.0515(16) Uani 1 1 d .
N31 N -0.0296(3) 0.3922(4) 0.1146(2) 0.0466(15) Uani 1 1 d .
N32 N 0.1131(3) 0.4923(3) 0.1524(2) 0.0415(14) Uani 1 1 d .
N33 N 0.2682(4) 0.5914(4) 0.1718(3) 0.0487(15) Uani 1 1 d .
N34 N 0.2965(4) 0.5989(3) 0.2194(2) 0.0426(14) Uani 1 1 d .
N35 N 0.3868(4) 0.6742(4) 0.1695(3) 0.0585(18) Uani 1 1 d .
H35A H 0.3695 0.6680 0.1400 0.070 Uiso 1 1 calc R
H35B H 0.4257 0.7022 0.1688 0.070 Uiso 1 1 calc R
N36 N 0.3424(3) 0.6083(3) 0.3080(2) 0.0443(14) Uani 1 1 d .
N37 N -0.1073(4) 0.0979(4) 0.2726(3) 0.0622(19) Uani 1 1 d .
N38 N -0.0765(4) 0.1185(4) 0.1315(3) 0.064(2) Uani 1 1 d .
H38A H -0.0457 0.1427 0.1065 0.077 Uiso 1 1 calc R
H38B H -0.1115 0.0910 0.1235 0.077 Uiso 1 1 calc R
N39 N -0.0196(4) 0.1628(4) 0.1954(3) 0.0514(16) Uani 1 1 d .
N40 N 0.0284(4) 0.2009(4) 0.1566(3) 0.0516(16) Uani 1 1 d .
N41 N 0.1844(3) 0.3067(3) 0.1661(2) 0.0392(13) Uani 1 1 d .
N42 N 0.3444(3) 0.4168(3) 0.1520(2) 0.0411(14) Uani 1 1 d .
N43 N 0.3849(3) 0.4306(3) 0.1923(2) 0.0440(14) Uani 1 1 d .
N44 N 0.4576(4) 0.5139(3) 0.1302(2) 0.0491(15) Uani 1 1 d .
H44A H 0.4328 0.5063 0.1040 0.059 Uiso 1 1 calc R
H44B H 0.4947 0.5452 0.1244 0.059 Uiso 1 1 calc R
N45 N 0.4576(3) 0.4440(3) 0.2700(2) 0.0443(14) Uani 1 1 d .
N46 N 0.0038(4) -0.0778(3) 0.3016(3) 0.0554(18) Uani 1 1 d .
N47 N -0.0289(4) -0.0659(4) 0.1642(3) 0.065(2) Uani 1 1 d .
H47A H -0.0071 -0.0456 0.1336 0.078 Uiso 1 1 calc R
H47B H -0.0694 -0.0922 0.1658 0.078 Uiso 1 1 calc R
N48 N 0.0591(3) -0.0193(4) 0.2108(3) 0.0482(15) Uani 1 1 d .
N49 N 0.0936(4) 0.0192(4) 0.1626(3) 0.0546(17) Uani 1 1 d .
N50 N 0.2535(3) 0.1295(4) 0.1429(2) 0.0428(14) Uani 1 1 d .
N51 N 0.4021(3) 0.2549(3) 0.0976(2) 0.0424(14) Uani 1 1 d .
N52 N 0.4538(3) 0.2775(3) 0.1278(2) 0.0393(13) Uani 1 1 d .
N53 N 0.4959(4) 0.3643(4) 0.0553(2) 0.0535(17) Uani 1 1 d .
H53A H 0.4613 0.3529 0.0363 0.064 Uiso 1 1 calc R
H53B H 0.5283 0.3989 0.0418 0.064 Uiso 1 1 calc R
N54 N 0.5472(3) 0.3059(3) 0.1879(2) 0.0399(13) Uani 1 1 d .
N55 N 0.6470(8) 0.3375(9) 0.3389(6) 0.132(5) Uani 1 1 d .
N56 N 0.3131(6) 0.4215(5) 0.6328(4) 0.090(3) Uani 1 1 d .
N57 N 0.4603(9) 0.4604(7) 0.4450(5) 0.128(5) Uani 1 1 d .
N58 N -0.3557(14) 0.1362(11) 0.3602(9) 0.225(11) Uani 1 1 d .
N59 N 0.0961(9) 0.8021(8) 0.1719(5) 0.131(5) Uani 1 1 d U
N60 N 0.5198(6) 0.7664(7) 0.1413(5) 0.128(5) Uani 1 1 d DU
C1 C -0.1719(5) 0.5046(5) 0.1627(4) 0.065(2) Uani 1 1 d .
H1 H -0.1471 0.4906 0.1325 0.078 Uiso 1 1 calc R
C2 C -0.2121(5) 0.5688(6) 0.1565(4) 0.072(3) Uani 1 1 d .
H2 H -0.2160 0.5971 0.1225 0.086 Uiso 1 1 calc R
C3 C -0.2465(6) 0.5911(5) 0.2001(5) 0.072(3) Uani 1 1 d .
H3 H -0.2734 0.6353 0.1971 0.086 Uiso 1 1 calc R
C4 C -0.2403(5) 0.5469(5) 0.2478(5) 0.070(3) Uani 1 1 d .
H4 H -0.2644 0.5603 0.2785 0.084 Uiso 1 1 calc R
C5 C -0.2008(4) 0.4849(5) 0.2523(4) 0.053(2) Uani 1 1 d .
C6 C -0.1857(4) 0.4356(4) 0.3019(4) 0.0496(19) Uani 1 1 d .
C7 C -0.0857(4) 0.2817(4) 0.3289(3) 0.0482(18) Uani 1 1 d .
C8 C -0.0554(4) 0.2269(4) 0.3709(3) 0.0487(19) Uani 1 1 d .
C9 C -0.0677(5) 0.2250(5) 0.4246(4) 0.064(2) Uani 1 1 d .
H9 H -0.0992 0.2600 0.4373 0.077 Uiso 1 1 calc R
C10 C -0.0346(6) 0.1726(5) 0.4597(4) 0.067(3) Uani 1 1 d .
H10 H -0.0396 0.1723 0.4964 0.080 Uiso 1 1 calc R
C11 C 0.0068(5) 0.1201(5) 0.4386(3) 0.054(2) Uani 1 1 d .
H11 H 0.0286 0.0817 0.4616 0.065 Uiso 1 1 calc R
C12 C 0.0166(4) 0.1228(4) 0.3856(4) 0.055(2) Uani 1 1 d .
C13 C 0.0587(5) 0.0699(4) 0.3582(3) 0.0514(19) Uani 1 1 d .
C14 C 0.1713(5) -0.0785(4) 0.3757(3) 0.0514(19) Uani 1 1 d .
C15 C 0.2031(4) -0.1211(4) 0.3357(3) 0.0460(18) Uani 1 1 d .
C16 C 0.2530(5) -0.1748(4) 0.3479(4) 0.059(2) Uani 1 1 d .
H16 H 0.2665 -0.1894 0.3828 0.071 Uiso 1 1 calc R
C17 C 0.2847(5) -0.2091(5) 0.3058(4) 0.065(2) Uani 1 1 d .
H17 H 0.3206 -0.2464 0.3118 0.078 Uiso 1 1 calc R
C18 C 0.2611(5) -0.1859(5) 0.2577(4) 0.063(2) Uani 1 1 d .
H18 H 0.2810 -0.2077 0.2294 0.076 Uiso 1 1 calc R
C19 C 0.2089(4) -0.1312(4) 0.2481(3) 0.0495(18) Uani 1 1 d .
H19 H 0.1928 -0.1167 0.2138 0.059 Uiso 1 1 calc R
C20 C -0.0037(6) 0.6179(5) 0.1900(4) 0.065(2) Uani 1 1 d .
H20 H 0.0236 0.6167 0.1574 0.078 Uiso 1 1 calc R
C21 C -0.0539(5) 0.6733(5) 0.1932(4) 0.067(3) Uani 1 1 d .
H21 H -0.0598 0.7103 0.1634 0.080 Uiso 1 1 calc R
C22 C -0.0949(6) 0.6749(5) 0.2392(5) 0.069(3) Uani 1 1 d .
H22 H -0.1307 0.7118 0.2416 0.083 Uiso 1 1 calc R
C23 C -0.0833(5) 0.6213(5) 0.2828(4) 0.059(2) Uani 1 1 d .
H23 H -0.1112 0.6208 0.3154 0.071 Uiso 1 1 calc R
C24 C -0.0315(4) 0.5697(4) 0.2776(3) 0.0472(18) Uani 1 1 d .
C25 C -0.0131(4) 0.5104(4) 0.3210(3) 0.0458(17) Uani 1 1 d .
C26 C 0.1004(4) 0.3647(4) 0.3219(3) 0.0433(17) Uani 1 1 d .
C27 C 0.1327(4) 0.3006(4) 0.3560(3) 0.0417(16) Uani 1 1 d .
C28 C 0.1262(5) 0.2869(4) 0.4099(3) 0.053(2) Uani 1 1 d .
H28 H 0.0994 0.3185 0.4293 0.064 Uiso 1 1 calc R
C29 C 0.1614(5) 0.2237(5) 0.4355(3) 0.060(2) Uani 1 1 d .
H29 H 0.1580 0.2122 0.4728 0.072 Uiso 1 1 calc R
C30 C 0.2001(5) 0.1794(5) 0.4069(3) 0.056(2) Uani 1 1 d .
H30 H 0.2241 0.1371 0.4236 0.067 Uiso 1 1 calc R
C31 C 0.2031(4) 0.1980(4) 0.3526(3) 0.0446(17) Uani 1 1 d .
C32 C 0.2413(4) 0.1552(4) 0.3157(3) 0.0419(16) Uani 1 1 d .
C33 C 0.3489(4) 0.0062(4) 0.3078(3) 0.0461(18) Uani 1 1 d .
C34 C 0.3794(4) -0.0238(4) 0.2625(3) 0.0470(18) Uani 1 1 d .
C35 C 0.4280(5) -0.0833(5) 0.2673(4) 0.058(2) Uani 1 1 d .
H35 H 0.4417 -0.1074 0.3006 0.070 Uiso 1 1 calc R
C36 C 0.4550(5) -0.1052(5) 0.2217(5) 0.068(3) Uani 1 1 d .
H36 H 0.4897 -0.1437 0.2229 0.081 Uiso 1 1 calc R
C37 C 0.4321(6) -0.0718(5) 0.1751(4) 0.068(3) Uani 1 1 d .
H37 H 0.4480 -0.0888 0.1437 0.082 Uiso 1 1 calc R
C38 C 0.3855(5) -0.0129(4) 0.1733(3) 0.056(2) Uani 1 1 d .
H38 H 0.3734 0.0125 0.1399 0.067 Uiso 1 1 calc R
C39 C 0.1330(4) 0.6801(4) 0.2804(3) 0.0466(18) Uani 1 1 d .
H39 H 0.1540 0.6911 0.2451 0.056 Uiso 1 1 calc R
C40 C 0.0786(4) 0.7243(4) 0.2964(3) 0.052(2) Uani 1 1 d .
H40 H 0.0616 0.7649 0.2727 0.062 Uiso 1 1 calc R
C41 C 0.0489(5) 0.7082(5) 0.3479(3) 0.058(2) Uani 1 1 d .
H41 H 0.0118 0.7384 0.3605 0.070 Uiso 1 1 calc R
C42 C 0.0735(5) 0.6478(5) 0.3810(3) 0.054(2) Uani 1 1 d .
H42 H 0.0526 0.6353 0.4162 0.065 Uiso 1 1 calc R
C43 C 0.1287(4) 0.6059(4) 0.3625(3) 0.0395(16) Uani 1 1 d .
C44 C 0.1593(4) 0.5393(4) 0.3943(3) 0.0390(15) Uani 1 1 d .
C45 C 0.2824(4) 0.4153(4) 0.3629(3) 0.0375(15) Uani 1 1 d .
C46 C 0.3207(4) 0.3473(4) 0.3834(3) 0.0446(17) Uani 1 1 d .
C47 C 0.3229(5) 0.3148(4) 0.4350(3) 0.053(2) Uani 1 1 d .
H47 H 0.2974 0.3356 0.4620 0.064 Uiso 1 1 calc R
C48 C 0.3633(6) 0.2501(5) 0.4474(4) 0.063(2) Uani 1 1 d .
H48 H 0.3669 0.2279 0.4831 0.076 Uiso 1 1 calc R
C49 C 0.3975(5) 0.2191(4) 0.4081(3) 0.052(2) Uani 1 1 d .
H49 H 0.4242 0.1750 0.4156 0.062 Uiso 1 1 calc R
C50 C 0.3916(4) 0.2547(4) 0.3565(3) 0.0455(17) Uani 1 1 d .
C51 C 0.4268(4) 0.2288(4) 0.3099(3) 0.0416(16) Uani 1 1 d .
C52 C 0.5262(4) 0.0930(4) 0.2683(3) 0.0401(16) Uani 1 1 d .
C53 C 0.5512(4) 0.0799(4) 0.2151(3) 0.0468(18) Uani 1 1 d .
C54 C 0.5900(4) 0.0204(4) 0.2048(3) 0.0489(19) Uani 1 1 d .
H54 H 0.6025 -0.0168 0.2328 0.059 Uiso 1 1 calc R
C55 C 0.6112(5) 0.0144(5) 0.1528(4) 0.060(2) Uani 1 1 d .
H55 H 0.6396 -0.0254 0.1444 0.072 Uiso 1 1 calc R
C56 C 0.5887(6) 0.0699(5) 0.1141(3) 0.064(2) Uani 1 1 d .
H56 H 0.6022 0.0684 0.0783 0.076 Uiso 1 1 calc R
C57 C 0.5473(5) 0.1266(5) 0.1268(3) 0.0524(19) Uani 1 1 d .
H57 H 0.5311 0.1625 0.0992 0.063 Uiso 1 1 calc R
C58 C -0.2380(4) 0.2441(5) 0.2441(4) 0.056(2) Uani 1 1 d .
H58 H -0.2397 0.2520 0.2793 0.068 Uiso 1 1 calc R
C59 C -0.2848(5) 0.1940(5) 0.2326(4) 0.060(2) Uani 1 1 d .
H59 H -0.3184 0.1675 0.2592 0.072 Uiso 1 1 calc R
C60 C -0.2829(5) 0.1822(5) 0.1826(4) 0.066(3) Uani 1 1 d .
H60 H -0.3147 0.1472 0.1735 0.080 Uiso 1 1 calc R
C61 C -0.2326(5) 0.2233(5) 0.1447(3) 0.058(2) Uani 1 1 d .
H61 H -0.2301 0.2167 0.1092 0.070 Uiso 1 1 calc R
C62 C -0.1880(4) 0.2722(4) 0.1593(3) 0.0474(18) Uani 1 1 d .
C63 C -0.1290(4) 0.3138(5) 0.1239(3) 0.0517(19) Uani 1 1 d .
C64 C 0.0095(4) 0.4240(4) 0.1436(3) 0.0454(17) Uani 1 1 d .
C65 C 0.0729(4) 0.4689(4) 0.1173(3) 0.0449(17) Uani 1 1 d .
C66 C 0.0920(4) 0.4894(5) 0.0635(3) 0.0517(19) Uani 1 1 d .
H66 H 0.0634 0.4738 0.0385 0.062 Uiso 1 1 calc R
C67 C 0.1542(5) 0.5331(5) 0.0477(3) 0.060(2) Uani 1 1 d .
H67 H 0.1688 0.5470 0.0113 0.072 Uiso 1 1 calc R
C68 C 0.1956(5) 0.5569(5) 0.0843(3) 0.057(2) Uani 1 1 d .
H68 H 0.2377 0.5875 0.0735 0.068 Uiso 1 1 calc R
C69 C 0.1733(4) 0.5343(4) 0.1368(3) 0.0440(17) Uani 1 1 d .
C70 C 0.2104(4) 0.5519(4) 0.1821(3) 0.0446(17) Uani 1 1 d .
C71 C 0.3540(4) 0.6410(4) 0.2153(3) 0.0409(16) Uani 1 1 d .
C72 C 0.3828(4) 0.6471(4) 0.2658(3) 0.0403(16) Uani 1 1 d .
C73 C 0.4418(4) 0.6863(5) 0.2710(3) 0.0507(19) Uani 1 1 d .
H73 H 0.4697 0.7116 0.2405 0.061 Uiso 1 1 calc R
C74 C 0.4632(4) 0.6906(5) 0.3209(4) 0.059(2) Uani 1 1 d .
H74 H 0.5051 0.7186 0.3252 0.071 Uiso 1 1 calc R
C75 C 0.4209(5) 0.6524(5) 0.3637(4) 0.062(2) Uani 1 1 d .
H75 H 0.4325 0.6545 0.3984 0.075 Uiso 1 1 calc R
C76 C 0.3621(5) 0.6116(4) 0.3555(3) 0.0508(19) Uani 1 1 d .
H76 H 0.3342 0.5844 0.3851 0.061 Uiso 1 1 calc R
C77 C -0.1509(6) 0.0661(5) 0.3146(4) 0.072(3) Uani 1 1 d .
H77 H -0.1443 0.0777 0.3481 0.086 Uiso 1 1 calc R
C78 C -0.2053(6) 0.0170(6) 0.3101(4) 0.071(3) Uani 1 1 d .
H78 H -0.2341 -0.0060 0.3408 0.085 Uiso 1 1 calc R
C79 C -0.2184(5) 0.0011(5) 0.2646(6) 0.081(4) Uani 1 1 d .
H79 H -0.2561 -0.0330 0.2626 0.097 Uiso 1 1 calc R
C80 C -0.1745(5) 0.0362(5) 0.2170(5) 0.066(3) Uani 1 1 d .
H80 H -0.1825 0.0272 0.1831 0.079 Uiso 1 1 calc R
C81 C -0.1214(4) 0.0826(5) 0.2254(4) 0.055(2) Uani 1 1 d .
C82 C -0.0701(4) 0.1232(5) 0.1811(4) 0.055(2) Uani 1 1 d .
C83 C 0.0772(4) 0.2344(4) 0.1756(3) 0.0440(17) Uani 1 1 d .
C84 C 0.1331(4) 0.2801(4) 0.1398(3) 0.0415(16) Uani 1 1 d .
C85 C 0.1342(5) 0.2963(5) 0.0861(3) 0.055(2) Uani 1 1 d .
H85 H 0.0977 0.2762 0.0686 0.066 Uiso 1 1 calc R
C86 C 0.1883(5) 0.3419(5) 0.0578(3) 0.065(2) Uani 1 1 d .
H86 H 0.1883 0.3557 0.0207 0.078 Uiso 1 1 calc R
C87 C 0.2430(5) 0.3673(5) 0.0844(3) 0.053(2) Uani 1 1 d .
H87 H 0.2828 0.3961 0.0655 0.064 Uiso 1 1 calc R
C88 C 0.2391(4) 0.3503(4) 0.1380(3) 0.0415(16) Uani 1 1 d .
C89 C 0.2901(4) 0.3737(4) 0.1727(3) 0.0437(17) Uani 1 1 d .
C90 C 0.4388(4) 0.4781(4) 0.1788(3) 0.0433(17) Uani 1 1 d .
C91 C 0.4788(4) 0.4919(4) 0.2238(3) 0.0416(16) Uani 1 1 d .
C92 C 0.5312(4) 0.5448(4) 0.2215(3) 0.0498(19) Uani 1 1 d .
H92 H 0.5454 0.5760 0.1890 0.060 Uiso 1 1 calc R
C93 C 0.5632(5) 0.5524(5) 0.2663(4) 0.057(2) Uani 1 1 d .
H93 H 0.5987 0.5900 0.2651 0.069 Uiso 1 1 calc R
C94 C 0.5435(5) 0.5050(5) 0.3136(3) 0.059(2) Uani 1 1 d .
H94 H 0.5662 0.5083 0.3448 0.071 Uiso 1 1 calc R
C95 C 0.4881(5) 0.4515(5) 0.3133(3) 0.053(2) Uani 1 1 d .
H95 H 0.4724 0.4201 0.3453 0.064 Uiso 1 1 calc R
C96 C -0.0255(6) -0.1042(5) 0.3504(4) 0.068(3) Uani 1 1 d .
H96 H -0.0011 -0.0935 0.3791 0.082 Uiso 1 1 calc R
C97 C -0.0900(6) -0.1466(5) 0.3612(4) 0.067(3) Uani 1 1 d .
H97 H -0.1091 -0.1637 0.3965 0.080 Uiso 1 1 calc R
C98 C -0.1239(6) -0.1625(5) 0.3221(5) 0.077(3) Uani 1 1 d .
H98 H -0.1674 -0.1919 0.3292 0.093 Uiso 1 1 calc R
C99 C -0.0966(5) -0.1364(5) 0.2692(5) 0.074(3) Uani 1 1 d .
H99 H -0.1212 -0.1475 0.2407 0.089 Uiso 1 1 calc R
C100 C -0.0328(4) -0.0942(4) 0.2608(4) 0.058(2) Uani 1 1 d .
C101 C -0.0010(5) -0.0571(5) 0.2076(4) 0.055(2) Uani 1 1 d .
C102 C 0.1503(4) 0.0520(4) 0.1724(3) 0.0419(16) Uani 1 1 d .
C103 C 0.1950(4) 0.0988(4) 0.1286(3) 0.0455(17) Uani 1 1 d .
C104 C 0.1777(6) 0.1092(6) 0.0779(4) 0.078(3) Uani 1 1 d .
H104 H 0.1362 0.0852 0.0685 0.093 Uiso 1 1 calc R
C105 C 0.2222(7) 0.1560(7) 0.0400(4) 0.090(4) Uani 1 1 d .
H105 H 0.2108 0.1650 0.0043 0.108 Uiso 1 1 calc R
C106 C 0.2841(5) 0.1898(5) 0.0549(3) 0.063(2) Uani 1 1 d .
H106 H 0.3151 0.2221 0.0299 0.075 Uiso 1 1 calc R
C107 C 0.2980(4) 0.1746(4) 0.1063(3) 0.0462(17) Uani 1 1 d .
C108 C 0.3583(4) 0.2057(4) 0.1288(3) 0.0405(16) Uani 1 1 d .
C109 C 0.4992(4) 0.3287(4) 0.1053(3) 0.0438(17) Uani 1 1 d .
C110 C 0.5536(4) 0.3462(4) 0.1393(3) 0.0452(17) Uani 1 1 d .
C111 C 0.6056(5) 0.4032(5) 0.1248(3) 0.054(2) Uani 1 1 d .
H111 H 0.6113 0.4301 0.0899 0.065 Uiso 1 1 calc R
C112 C 0.6483(5) 0.4189(5) 0.1633(5) 0.069(3) Uani 1 1 d .
H112 H 0.6823 0.4586 0.1554 0.083 Uiso 1 1 calc R
C113 C 0.6415(4) 0.3765(5) 0.2133(4) 0.059(2) Uani 1 1 d .
H113 H 0.6717 0.3857 0.2396 0.071 Uiso 1 1 calc R
C114 C 0.5902(4) 0.3213(4) 0.2240(3) 0.0489(18) Uani 1 1 d .
H114 H 0.5849 0.2927 0.2583 0.059 Uiso 1 1 calc R
C115 C 0.6192(8) 0.3286(9) 0.3785(7) 0.105(4) Uani 1 1 d .
C116 C 0.5856(8) 0.3116(10) 0.4324(5) 0.116(5) Uani 1 1 d .
H11C H 0.5749 0.2593 0.4420 0.139 Uiso 1 1 calc R
H11D H 0.5394 0.3389 0.4352 0.139 Uiso 1 1 calc R
H11E H 0.6199 0.3254 0.4563 0.139 Uiso 1 1 calc R
C117 C 0.3276(7) 0.3711(7) 0.6150(5) 0.087(4) Uani 1 1 d .
C118 C 0.3464(9) 0.3050(8) 0.5940(6) 0.130(6) Uani 1 1 d .
H11F H 0.3937 0.2861 0.6063 0.155 Uiso 1 1 calc R
H11G H 0.3506 0.3166 0.5555 0.155 Uiso 1 1 calc R
H11H H 0.3075 0.2682 0.6061 0.155 Uiso 1 1 calc R
C119 C 0.4104(10) 0.4842(8) 0.4696(5) 0.104(5) Uani 1 1 d .
C120 C 0.3507(9) 0.5109(9) 0.4990(6) 0.119(5) Uani 1 1 d .
H12A H 0.3632 0.5594 0.5051 0.142 Uiso 1 1 calc R
H12B H 0.3410 0.4778 0.5327 0.142 Uiso 1 1 calc R
H12C H 0.3064 0.5140 0.4794 0.142 Uiso 1 1 calc R
C121 C -0.3190(9) 0.1558(9) 0.3901(7) 0.120(5) Uani 1 1 d .
C122 C -0.2737(10) 0.1750(9) 0.4259(7) 0.144(7) Uani 1 1 d .
H12D H -0.2250 0.1525 0.4218 0.173 Uiso 1 1 calc R
H12E H -0.2960 0.1579 0.4617 0.173 Uiso 1 1 calc R
H12F H -0.2680 0.2281 0.4197 0.173 Uiso 1 1 calc R
C123 C 0.1218(10) 0.7881(11) 0.1330(7) 0.139(6) Uani 1 1 d U
C124 C 0.1532(16) 0.7752(16) 0.0896(10) 0.261(13) Uani 1 1 d U
H12G H 0.1476 0.7234 0.0883 0.313 Uiso 1 1 calc R
H12H H 0.2060 0.7876 0.0872 0.313 Uiso 1 1 calc R
H12I H 0.1301 0.8046 0.0600 0.313 Uiso 1 1 calc R
C125 C 0.5835(11) 0.7841(15) 0.1269(11) 0.225(11) Uani 1 1 d DU
C126 C 0.6538(16) 0.8100(14) 0.1048(12) 0.306(16) Uani 1 1 d DU
H12J H 0.6816 0.7705 0.0923 0.368 Uiso 1 1 calc R
H12K H 0.6805 0.8274 0.1315 0.368 Uiso 1 1 calc R
H12L H 0.6483 0.8502 0.0753 0.368 Uiso 1 1 calc R

loop_
_atom_site_aniso_label
_atom_site_aniso_U_11
_atom_site_aniso_U_22
_atom_site_aniso_U_33
_atom_site_aniso_U_23
_atom_site_aniso_U_13
_atom_site_aniso_U_12
Fe1 0.0411(6) 0.0495(7) 0.0634(7) -0.0130(6) 0.0028(5) 0.0002(5)
Fe2 0.0499(7) 0.0513(7) 0.0635(7) -0.0143(6) 0.0058(6) -0.0051(5)
Fe3 0.0422(6) 0.0389(6) 0.0566(7) -0.0087(5) 0.0045(5) -0.0024(5)
Fe4 0.0400(6) 0.0429(6) 0.0428(6) -0.0086(5) 0.0027(4) -0.0011(5)
Fe5 0.0363(6) 0.0423(6) 0.0382(5) -0.0072(4) 0.0001(4) -0.0003(4)
Fe6 0.0467(7) 0.0453(6) 0.0460(6) -0.0052(5) -0.0005(5) 0.0033(5)
Fe7 0.0413(6) 0.0390(6) 0.0412(5) -0.0052(4) 0.0006(4) -0.0023(4)
Fe8 0.0387(6) 0.0457(6) 0.0386(5) -0.0071(4) 0.0011(4) -0.0028(4)
Fe9 0.0382(6) 0.0395(6) 0.0434(6) -0.0062(4) 0.0006(4) 0.0011(4)
Cl1 0.0631(16) 0.0901(19) 0.0737(15) -0.0022(14) 0.0094(12) -0.0075(13)
Cl2 0.103(2) 0.132(3) 0.0440(11) -0.0022(14) -0.0062(13) -0.071(2)
Cl3 0.130(3) 0.0688(17) 0.0652(15) -0.0192(13) -0.0225(16) 0.0213(17)
Cl4 0.0641(15) 0.0652(15) 0.1003(19) -0.0247(14) 0.0014(14) 0.0046(12)
Cl5 0.0682(17) 0.147(3) 0.0608(15) -0.0259(17) -0.0059(13) 0.0003(18)
Cl6 0.0655(15) 0.0673(15) 0.0664(13) -0.0237(11) 0.0064(11) -0.0018(11)
Cl7 0.0923(18) 0.0537(12) 0.0431(10) -0.0053(9) 0.0023(11) 0.0106(11)
Cl8 0.153(6) 0.062(3) 0.044(2) -0.016(2) 0.005(3) 0.002(4)
Cl9 0.196(8) 0.080(4) 0.090(5) 0.011(4) -0.024(5) 0.005(5)
O1 0.043(3) 0.050(3) 0.065(4) -0.008(3) 0.005(3) 0.007(2)
O2 0.050(3) 0.047(3) 0.047(3) -0.001(2) 0.006(2) 0.001(2)
O3 0.034(3) 0.052(3) 0.039(3) -0.009(2) 0.009(2) -0.003(2)
O4 0.041(3) 0.036(3) 0.046(3) -0.010(2) 0.000(2) -0.004(2)
O5 0.046(3) 0.045(3) 0.038(3) -0.008(2) -0.002(2) 0.001(2)
O6 0.043(3) 0.041(3) 0.046(3) -0.005(2) 0.000(2) 0.010(2)
O7 0.039(3) 0.043(3) 0.043(3) -0.003(2) 0.003(2) 0.000(2)
O8 0.044(3) 0.043(3) 0.039(3) -0.002(2) 0.002(2) -0.009(2)
O9 0.041(3) 0.046(3) 0.049(3) -0.011(2) 0.005(2) -0.004(2)
O10 0.039(3) 0.044(3) 0.037(2) -0.007(2) 0.002(2) -0.004(2)
O11 0.035(3) 0.044(3) 0.059(3) -0.007(2) -0.003(2) -0.008(2)
O12 0.042(3) 0.043(3) 0.035(2) -0.006(2) 0.002(2) 0.002(2)
O13 0.092(6) 0.100(6) 0.101(6) -0.026(5) 0.015(5) -0.014(5)
O14 0.127(8) 0.166(10) 0.090(6) 0.034(6) -0.020(6) -0.051(7)
O15 0.074(5) 0.126(7) 0.092(5) 0.024(5) 0.010(4) -0.027(5)
O16 0.063(5) 0.122(6) 0.092(5) -0.055(5) 0.004(4) -0.006(4)
O17 0.145(9) 0.095(6) 0.116(7) -0.016(5) 0.044(6) -0.056(6)
O18 0.27(2) 0.31(2) 0.183(14) -0.057(14) -0.120(14) -0.047(17)
O19 0.088(6) 0.146(8) 0.059(4) 0.016(5) 0.002(4) -0.002(5)
O20 0.209(15) 0.203(13) 0.152(11) -0.084(10) 0.075(11) -0.046(12)
O21 0.188(14) 0.142(11) 0.231(16) 0.018(10) -0.096(13) -0.026(10)
O22 0.46(3) 0.239(17) 0.121(10) -0.022(10) -0.113(14) 0.21(2)
O23 0.70(5) 0.072(7) 0.208(16) -0.053(9) 0.22(2) -0.036(15)
O24 0.185(11) 0.069(5) 0.142(8) -0.024(5) -0.063(8) 0.045(6)
O25 0.127(10) 0.182(12) 0.221(14) -0.059(11) 0.070(10) -0.056(9)
O26 0.248(16) 0.111(9) 0.204(13) -0.057(9) -0.040(12) -0.055(9)
O27 0.119(11) 0.244(17) 0.37(2) 0.143(17) -0.102(13) -0.024(11)
O28 0.193(11) 0.061(5) 0.135(8) 0.014(5) -0.029(8) 0.012(6)
O29 0.068(5) 0.196(10) 0.076(5) -0.038(6) 0.007(4) -0.014(6)
O30 0.122(10) 0.203(14) 0.237(16) 0.036(12) 0.010(10) -0.077(10)
O31 0.130(10) 0.190(12) 0.158(10) -0.065(9) -0.032(8) 0.050(9)
O32 0.150(9) 0.176(10) 0.090(6) -0.033(6) -0.040(6) -0.046(8)
O33 0.081(5) 0.080(5) 0.106(6) -0.029(4) 0.015(4) 0.010(4)
O34 0.155(9) 0.076(5) 0.087(5) 0.018(4) 0.022(6) 0.021(5)
O35 0.053(4) 0.150(8) 0.131(7) -0.066(6) -0.001(5) 0.003(5)
O36 0.124(7) 0.059(4) 0.103(6) -0.007(4) -0.041(5) 0.003(4)
O37 0.161(10) 0.253(14) 0.051(4) -0.012(6) 0.007(5) -0.096(10)
O38 0.088(7) 0.330(17) 0.109(7) -0.131(10) -0.026(6) 0.048(9)
O39 0.217(15) 0.143(10) 0.179(12) -0.060(10) 0.004(11) 0.007(10)
O40 0.086(7) 0.36(2) 0.085(6) 0.069(9) 0.014(5) 0.003(10)
O41 0.21(2) 0.095(13) 0.093(12) -0.057(10) 0.015(14) 0.013(14)
O42 0.233(12) 0.115(8) 0.158(9) -0.023(7) 0.023(9) 0.015(9)
O43 0.181(12) 0.090(9) 0.043(6) -0.030(6) -0.033(8) 0.037(9)
O44 0.187(12) 0.108(10) 0.094(9) 0.040(9) -0.036(10) -0.002(10)
O45 0.185(12) 0.100(10) 0.117(10) -0.008(9) 0.012(10) -0.015(10)
O46 0.143(10) 0.122(9) 0.113(9) -0.020(8) -0.009(8) 0.001(8)
O47 0.169(10) 0.133(9) 0.122(9) -0.009(7) -0.026(8) 0.006(8)
O48 0.072(5) 0.075(5) 0.075(4) -0.003(3) 0.004(4) -0.020(4)
O49 0.093(8) 0.189(12) 0.212(13) -0.031(10) 0.012(8) -0.049(8)
O50 0.127(8) 0.090(6) 0.142(8) -0.035(6) -0.018(6) -0.020(5)
O51 0.087(9) 0.31(2) 0.060(7) -0.021(10) 0.002(6) 0.007(12)
O52 0.101(6) 0.055(4) 0.108(6) -0.005(4) 0.008(5) 0.026(4)
O53 0.054(5) 0.269(14) 0.156(9) 0.115(10) -0.024(5) -0.072(7)
O54 0.072(4) 0.081(5) 0.060(4) -0.014(3) -0.001(3) 0.003(3)
O55 0.18(3) 0.114(17) 0.45(5) -0.17(3) -0.10(3) 0.029(17)
N1 0.041(4) 0.052(4) 0.068(4) -0.016(3) -0.003(3) 0.007(3)
N2 0.053(5) 0.071(5) 0.072(5) -0.030(4) 0.007(4) 0.011(4)
N3 0.037(4) 0.054(4) 0.076(5) -0.019(4) 0.007(3) 0.010(3)
N4 0.042(4) 0.047(4) 0.058(4) -0.015(3) 0.004(3) 0.011(3)
N5 0.035(3) 0.046(4) 0.066(4) -0.016(3) 0.006(3) 0.007(3)
N6 0.052(4) 0.050(4) 0.068(4) -0.023(3) -0.002(3) 0.008(3)
N7 0.060(4) 0.041(4) 0.054(4) -0.021(3) 0.006(3) 0.005(3)
N8 0.075(6) 0.070(5) 0.077(5) -0.012(4) -0.012(4) 0.042(4)
N9 0.044(4) 0.037(3) 0.050(4) -0.006(3) 0.009(3) 0.001(3)
N10 0.044(4) 0.047(4) 0.052(4) -0.013(3) -0.007(3) -0.002(3)
N11 0.054(4) 0.055(4) 0.053(4) -0.016(3) 0.009(3) 0.002(3)
N12 0.046(4) 0.046(4) 0.044(3) -0.016(3) 0.008(3) 0.003(3)
N13 0.043(4) 0.060(4) 0.041(3) -0.015(3) 0.007(3) -0.001(3)
N14 0.035(3) 0.040(3) 0.038(3) -0.006(3) 0.001(2) -0.004(2)
N15 0.053(4) 0.048(4) 0.045(3) -0.005(3) 0.001(3) 0.008(3)
N16 0.048(4) 0.045(4) 0.050(4) -0.010(3) -0.007(3) -0.004(3)
N17 0.073(5) 0.051(4) 0.061(4) 0.000(3) -0.020(4) 0.012(4)
N18 0.048(4) 0.039(4) 0.067(4) -0.019(3) -0.006(3) 0.003(3)
N19 0.039(3) 0.038(3) 0.042(3) -0.008(3) 0.002(3) -0.003(3)
N20 0.064(4) 0.048(4) 0.039(3) 0.000(3) 0.008(3) 0.007(3)
N21 0.041(3) 0.030(3) 0.050(3) -0.003(3) 0.008(3) -0.004(3)
N22 0.043(3) 0.031(3) 0.050(3) -0.004(3) 0.006(3) 0.008(3)
N23 0.042(3) 0.031(3) 0.046(3) -0.008(3) -0.001(3) 0.005(2)
N24 0.044(4) 0.045(4) 0.049(3) -0.011(3) 0.001(3) 0.010(3)
N25 0.035(3) 0.038(3) 0.057(4) -0.009(3) -0.001(3) 0.006(3)
N26 0.061(5) 0.053(4) 0.052(4) -0.009(3) 0.004(3) 0.021(3)
N27 0.036(3) 0.041(3) 0.056(4) -0.013(3) 0.003(3) 0.003(3)
N28 0.035(3) 0.056(4) 0.058(4) -0.008(3) 0.004(3) -0.002(3)
N29 0.062(5) 0.084(6) 0.087(6) -0.025(5) -0.005(4) -0.022(4)
N30 0.041(4) 0.055(4) 0.059(4) -0.014(3) 0.002(3) -0.016(3)
N31 0.037(3) 0.058(4) 0.047(3) -0.017(3) 0.001(3) -0.017(3)
N32 0.032(3) 0.057(4) 0.035(3) -0.011(3) 0.007(2) -0.005(3)
N33 0.042(4) 0.052(4) 0.052(4) -0.006(3) -0.005(3) -0.019(3)
N34 0.045(4) 0.038(3) 0.044(3) -0.010(3) 0.002(3) -0.003(3)
N35 0.065(5) 0.048(4) 0.059(4) -0.002(3) -0.002(4) -0.022(3)
N36 0.039(3) 0.039(3) 0.055(4) -0.009(3) -0.008(3) -0.001(3)
N37 0.049(4) 0.055(4) 0.084(5) -0.020(4) 0.004(4) 0.006(3)
N38 0.043(4) 0.074(5) 0.075(5) -0.014(4) -0.003(4) -0.025(4)
N39 0.043(4) 0.052(4) 0.064(4) -0.022(3) -0.004(3) -0.004(3)
N40 0.037(4) 0.057(4) 0.060(4) -0.012(3) 0.001(3) -0.012(3)
N41 0.031(3) 0.044(3) 0.043(3) -0.013(3) 0.000(2) 0.000(3)
N42 0.034(3) 0.050(4) 0.039(3) -0.006(3) 0.000(2) -0.008(3)
N43 0.040(3) 0.046(4) 0.047(3) -0.011(3) -0.002(3) 0.000(3)
N44 0.055(4) 0.047(4) 0.043(3) -0.006(3) 0.006(3) -0.008(3)
N45 0.035(3) 0.046(4) 0.054(4) -0.016(3) -0.007(3) -0.004(3)
N46 0.035(3) 0.034(3) 0.094(5) -0.004(3) -0.002(4) -0.003(3)
N47 0.047(4) 0.067(5) 0.083(5) -0.020(4) -0.005(4) -0.020(4)
N48 0.037(3) 0.047(4) 0.059(4) -0.012(3) 0.009(3) -0.010(3)
N49 0.049(4) 0.052(4) 0.063(4) -0.013(3) -0.002(3) -0.012(3)
N50 0.030(3) 0.057(4) 0.043(3) -0.013(3) -0.005(2) -0.003(3)
N51 0.040(3) 0.049(4) 0.037(3) -0.008(3) -0.001(3) -0.003(3)
N52 0.036(3) 0.042(3) 0.038(3) -0.004(2) 0.003(2) -0.008(3)
N53 0.055(4) 0.059(4) 0.043(3) 0.002(3) -0.007(3) -0.017(3)
N54 0.028(3) 0.044(3) 0.050(3) -0.017(3) -0.003(3) 0.001(2)
N55 0.126(12) 0.166(13) 0.097(9) -0.006(9) -0.020(8) 0.028(10)
N56 0.114(8) 0.069(6) 0.094(7) -0.030(5) -0.014(6) 0.018(5)
N57 0.166(13) 0.131(11) 0.103(9) -0.053(8) -0.030(9) 0.034(10)
N58 0.30(3) 0.175(17) 0.24(2) -0.096(16) -0.14(2) -0.016(17)
N59 0.164(13) 0.136(11) 0.095(8) -0.016(8) -0.026(8) -0.037(9)
N60 0.081(7) 0.142(10) 0.170(11) -0.079(9) 0.067(7) -0.078(7)
C1 0.035(4) 0.061(6) 0.102(7) -0.022(5) -0.013(5) 0.006(4)
C2 0.055(6) 0.069(6) 0.089(7) -0.002(5) -0.025(5) 0.002(5)
C3 0.057(6) 0.054(6) 0.111(8) -0.030(6) -0.019(6) 0.008(4)
C4 0.039(5) 0.065(6) 0.110(8) -0.027(6) -0.003(5) -0.007(4)
C5 0.034(4) 0.055(5) 0.074(5) -0.025(4) -0.003(4) 0.007(4)
C6 0.024(4) 0.046(4) 0.084(6) -0.025(4) -0.001(4) 0.003(3)
C7 0.038(4) 0.042(4) 0.064(5) -0.013(4) 0.006(4) -0.004(3)
C8 0.037(4) 0.055(5) 0.051(4) -0.011(4) 0.012(3) 0.010(3)
C9 0.043(5) 0.057(5) 0.097(7) -0.028(5) 0.002(5) 0.019(4)
C10 0.075(7) 0.065(6) 0.058(5) -0.014(4) 0.018(5) 0.013(5)
C11 0.060(5) 0.051(5) 0.055(5) -0.016(4) -0.007(4) 0.008(4)
C12 0.039(4) 0.038(4) 0.087(6) -0.013(4) 0.009(4) -0.004(3)
C13 0.052(5) 0.040(4) 0.060(5) -0.011(4) 0.013(4) -0.005(4)
C14 0.047(5) 0.042(4) 0.061(5) -0.005(4) 0.005(4) 0.009(4)
C15 0.047(4) 0.028(4) 0.060(5) -0.006(3) 0.008(4) 0.002(3)
C16 0.058(5) 0.041(5) 0.075(6) -0.006(4) -0.002(4) 0.011(4)
C17 0.060(6) 0.050(5) 0.081(6) -0.013(5) 0.011(5) 0.013(4)
C18 0.063(6) 0.051(5) 0.076(6) -0.021(5) 0.012(5) -0.010(4)
C19 0.045(4) 0.042(4) 0.061(5) -0.015(4) 0.008(4) -0.001(3)
C20 0.069(6) 0.074(6) 0.054(5) -0.012(5) -0.009(4) 0.010(5)
C21 0.061(6) 0.061(6) 0.085(7) -0.019(5) -0.027(5) 0.007(5)
C22 0.068(6) 0.048(5) 0.105(8) -0.041(5) -0.026(6) 0.019(4)
C23 0.045(5) 0.062(6) 0.082(6) -0.041(5) -0.007(4) 0.008(4)
C24 0.040(4) 0.050(5) 0.057(4) -0.023(4) -0.001(3) -0.007(3)
C25 0.037(4) 0.051(5) 0.050(4) -0.016(3) 0.011(3) -0.008(3)
C26 0.047(4) 0.039(4) 0.042(4) -0.006(3) 0.001(3) -0.005(3)
C27 0.044(4) 0.034(4) 0.043(4) -0.001(3) 0.004(3) -0.005(3)
C28 0.074(6) 0.051(5) 0.037(4) -0.016(3) -0.001(4) -0.012(4)
C29 0.076(6) 0.056(5) 0.043(4) -0.001(4) 0.005(4) 0.010(4)
C30 0.081(6) 0.049(5) 0.038(4) -0.007(3) -0.004(4) -0.005(4)
C31 0.051(5) 0.042(4) 0.041(4) -0.007(3) 0.000(3) -0.012(3)
C32 0.046(4) 0.037(4) 0.039(4) 0.004(3) -0.006(3) 0.001(3)
C33 0.042(4) 0.026(4) 0.066(5) 0.006(3) -0.013(4) -0.004(3)
C34 0.046(4) 0.024(4) 0.068(5) -0.002(3) -0.002(4) -0.003(3)
C35 0.042(5) 0.051(5) 0.078(6) -0.004(4) 0.003(4) -0.005(4)
C36 0.060(6) 0.038(5) 0.108(8) -0.027(5) 0.003(5) -0.003(4)
C37 0.062(6) 0.057(6) 0.086(7) -0.018(5) 0.000(5) 0.006(5)
C38 0.060(5) 0.043(5) 0.060(5) -0.001(4) 0.002(4) -0.006(4)
C39 0.032(4) 0.036(4) 0.067(5) -0.002(3) 0.003(3) -0.002(3)
C40 0.045(4) 0.036(4) 0.067(5) 0.005(4) 0.001(4) -0.002(3)
C41 0.052(5) 0.060(5) 0.065(5) -0.020(4) 0.003(4) 0.016(4)
C42 0.053(5) 0.057(5) 0.051(4) -0.010(4) -0.002(4) -0.003(4)
C43 0.038(4) 0.033(4) 0.050(4) -0.015(3) -0.002(3) 0.006(3)
C44 0.030(4) 0.038(4) 0.047(4) -0.007(3) 0.010(3) -0.004(3)
C45 0.045(4) 0.029(3) 0.036(3) 0.000(3) -0.003(3) -0.003(3)
C46 0.045(4) 0.043(4) 0.045(4) -0.007(3) 0.001(3) 0.006(3)
C47 0.074(6) 0.042(4) 0.042(4) -0.004(3) -0.003(4) 0.010(4)
C48 0.082(7) 0.044(5) 0.064(5) -0.010(4) -0.011(5) 0.030(5)
C49 0.071(6) 0.038(4) 0.043(4) -0.002(3) -0.002(4) 0.020(4)
C50 0.046(4) 0.048(4) 0.045(4) -0.015(3) -0.001(3) 0.003(3)
C51 0.047(4) 0.040(4) 0.038(4) -0.009(3) 0.004(3) -0.005(3)
C52 0.035(4) 0.037(4) 0.051(4) -0.014(3) -0.004(3) 0.000(3)
C53 0.042(4) 0.045(4) 0.054(4) -0.016(4) 0.005(3) -0.006(3)
C54 0.035(4) 0.036(4) 0.073(5) -0.008(4) 0.005(4) -0.002(3)
C55 0.059(5) 0.046(5) 0.073(6) -0.017(4) 0.014(4) -0.002(4)
C56 0.073(6) 0.068(6) 0.051(5) -0.023(4) 0.016(4) -0.005(5)
C57 0.047(5) 0.051(5) 0.062(5) -0.020(4) 0.005(4) -0.001(4)
C58 0.040(4) 0.059(5) 0.072(5) -0.016(4) -0.005(4) -0.002(4)
C59 0.035(4) 0.047(5) 0.087(7) 0.012(5) -0.002(4) 0.001(4)
C60 0.044(5) 0.052(5) 0.101(8) -0.005(5) -0.009(5) -0.009(4)
C61 0.055(5) 0.069(6) 0.056(5) -0.025(4) -0.004(4) -0.005(4)
C62 0.029(4) 0.045(4) 0.064(5) 0.001(4) -0.001(3) -0.002(3)
C63 0.038(4) 0.056(5) 0.061(5) -0.012(4) 0.003(4) -0.003(4)
C64 0.043(4) 0.042(4) 0.047(4) -0.003(3) 0.009(3) 0.001(3)
C65 0.042(4) 0.047(4) 0.049(4) -0.017(3) -0.006(3) -0.008(3)
C66 0.039(4) 0.068(5) 0.050(4) -0.018(4) -0.004(3) -0.009(4)
C67 0.050(5) 0.083(6) 0.045(4) -0.007(4) 0.007(4) -0.019(4)
C68 0.047(5) 0.075(6) 0.048(4) -0.012(4) 0.000(4) -0.013(4)
C69 0.038(4) 0.043(4) 0.052(4) -0.012(3) -0.003(3) -0.001(3)
C70 0.048(4) 0.031(4) 0.055(4) -0.006(3) -0.007(4) -0.005(3)
C71 0.042(4) 0.033(4) 0.047(4) -0.007(3) 0.001(3) 0.000(3)
C72 0.033(4) 0.035(4) 0.052(4) -0.011(3) 0.007(3) 0.002(3)
C73 0.038(4) 0.063(5) 0.055(4) -0.024(4) 0.004(3) -0.003(4)
C74 0.034(4) 0.058(5) 0.090(6) -0.024(5) -0.012(4) -0.007(4)
C75 0.060(6) 0.067(6) 0.063(5) -0.014(4) -0.022(4) -0.001(4)
C76 0.051(5) 0.051(5) 0.053(4) -0.013(4) -0.007(4) -0.006(4)
C77 0.077(7) 0.063(6) 0.068(6) 0.004(5) 0.011(5) -0.005(5)
C78 0.067(7) 0.066(6) 0.074(6) -0.003(5) 0.007(5) -0.009(5)
C79 0.031(4) 0.046(5) 0.157(11) -0.002(6) 0.005(6) -0.008(4)
C80 0.035(4) 0.050(5) 0.108(8) -0.001(5) -0.011(5) -0.002(4)
C81 0.034(4) 0.053(5) 0.079(6) -0.020(4) 0.000(4) -0.001(3)
C82 0.029(4) 0.048(5) 0.087(6) -0.011(4) -0.003(4) 0.001(3)
C83 0.047(4) 0.042(4) 0.044(4) -0.013(3) -0.003(3) 0.001(3)
C84 0.039(4) 0.047(4) 0.040(4) -0.013(3) 0.003(3) -0.003(3)
C85 0.048(5) 0.067(5) 0.048(4) -0.011(4) 0.000(4) -0.017(4)
C86 0.069(6) 0.080(7) 0.043(4) -0.004(4) -0.010(4) -0.013(5)
C87 0.056(5) 0.059(5) 0.043(4) -0.012(4) 0.007(4) -0.017(4)
C88 0.033(4) 0.039(4) 0.050(4) -0.005(3) 0.000(3) -0.004(3)
C89 0.039(4) 0.034(4) 0.057(4) -0.010(3) 0.003(3) 0.005(3)
C90 0.036(4) 0.038(4) 0.054(4) -0.003(3) 0.000(3) 0.001(3)
C91 0.029(4) 0.046(4) 0.051(4) -0.014(3) 0.000(3) -0.006(3)
C92 0.038(4) 0.047(5) 0.068(5) -0.022(4) -0.004(4) -0.002(3)
C93 0.037(4) 0.056(5) 0.083(6) -0.027(5) 0.003(4) -0.002(4)
C94 0.055(5) 0.069(6) 0.056(5) -0.017(4) -0.019(4) 0.003(4)
C95 0.053(5) 0.056(5) 0.053(4) -0.011(4) -0.015(4) 0.004(4)
C96 0.068(6) 0.051(5) 0.075(6) 0.006(5) 0.013(5) 0.000(4)
C97 0.070(6) 0.036(5) 0.085(7) 0.005(4) 0.011(5) 0.004(4)
C98 0.051(6) 0.043(5) 0.127(10) 0.002(6) 0.024(6) 0.002(4)
C99 0.040(5) 0.044(5) 0.130(9) 0.003(5) 0.004(5) -0.008(4)
C100 0.029(4) 0.032(4) 0.109(7) -0.004(4) 0.002(4) -0.004(3)
C101 0.044(5) 0.047(5) 0.075(6) -0.018(4) 0.009(4) -0.003(4)
C102 0.045(4) 0.032(4) 0.048(4) -0.010(3) 0.002(3) -0.002(3)
C103 0.042(4) 0.051(4) 0.043(4) -0.005(3) -0.004(3) -0.011(3)
C104 0.064(6) 0.109(8) 0.060(5) -0.008(5) -0.016(5) -0.039(6)
C105 0.090(8) 0.134(10) 0.054(5) -0.032(6) -0.016(5) -0.035(7)
C106 0.059(6) 0.077(6) 0.051(5) -0.008(4) -0.004(4) -0.018(5)
C107 0.034(4) 0.046(4) 0.056(4) -0.004(3) -0.001(3) -0.007(3)
C108 0.040(4) 0.040(4) 0.041(4) -0.006(3) 0.000(3) -0.002(3)
C109 0.042(4) 0.041(4) 0.046(4) -0.005(3) 0.005(3) 0.003(3)
C110 0.036(4) 0.038(4) 0.059(4) -0.006(3) 0.000(3) 0.000(3)
C111 0.045(5) 0.059(5) 0.055(5) -0.002(4) 0.004(4) -0.006(4)
C112 0.040(5) 0.052(5) 0.123(9) -0.030(6) -0.016(5) -0.007(4)
C113 0.033(4) 0.056(5) 0.089(6) -0.011(5) -0.012(4) -0.003(4)
C114 0.036(4) 0.048(5) 0.065(5) -0.013(4) -0.012(4) -0.001(3)
C115 0.086(10) 0.126(12) 0.108(11) -0.022(10) -0.037(9) 0.017(8)
C116 0.077(9) 0.174(15) 0.092(9) -0.020(9) 0.013(7) 0.021(9)
C117 0.080(8) 0.104(9) 0.090(8) -0.038(7) -0.040(6) 0.031(7)
C118 0.161(15) 0.115(11) 0.131(12) -0.067(10) -0.031(11) 0.077(11)
C119 0.152(15) 0.089(9) 0.072(8) -0.011(7) -0.035(9) 0.004(9)
C120 0.121(12) 0.125(12) 0.112(11) -0.024(9) -0.018(9) 0.042(10)
C121 0.115(12) 0.125(12) 0.142(13) -0.073(11) -0.025(10) -0.005(9)
C122 0.152(16) 0.126(13) 0.176(17) -0.054(12) -0.081(13) 0.032(12)
C123 0.138(13) 0.173(15) 0.126(12) -0.092(11) 0.032(10) -0.064(11)
C124 0.28(3) 0.31(3) 0.22(2) -0.19(2) 0.11(2) -0.13(2)
C125 0.28(3) 0.20(2) 0.20(2) -0.083(17) 0.06(2) -0.134(19)
C126 0.47(4) 0.20(2) 0.24(3) -0.08(2) 0.10(3) -0.19(3)

loop_
_atom_type_symbol
_atom_type_description
_atom_type_scat_dispersion_real
_atom_type_scat_dispersion_imag
_atom_type_scat_source
C C 0.0033 0.0016 'International Tables Vol C Tables 4.2.6.8 and 6.1.1.4'
H H 0.0000 0.0000 'International Tables Vol C Tables 4.2.6.8 and 6.1.1.4'
Cl Cl 0.1484 0.1585 'International Tables Vol C Tables 4.2.6.8 and 6.1.1.4'
Fe Fe 0.3463 0.8444 'International Tables Vol C Tables 4.2.6.8 and 6.1.1.4'
N N 0.0061 0.0033 'International Tables Vol C Tables 4.2.6.8 and 6.1.1.4'
O O 0.0106 0.0060 'International Tables Vol C Tables 4.2.6.8 and 6.1.1.4'

loop_
_geom_angle_atom_site_label_1
_geom_angle_atom_site_label_2
_geom_angle_atom_site_label_3
_geom_angle
N30 Fe1 N3 167.9(3)
N30 Fe1 O1 117.2(3)
N3 Fe1 O1 73.6(2)
N30 Fe1 O7 73.3(2)
N3 Fe1 O7 111.4(2)
O1 Fe1 O7 100.6(2)
N30 Fe1 N1 95.9(3)
N3 Fe1 N1 73.3(3)
O1 Fe1 N1 146.9(2)
O7 Fe1 N1 89.8(2)
N30 Fe1 N28 73.7(2)
N3 Fe1 N28 102.2(3)
O1 Fe1 N28 88.9(2)
O7 Fe1 N28 146.4(2)
N1 Fe1 N28 99.6(3)
N39 Fe2 N5 170.9(3)
N39 Fe2 O1 106.9(3)
N5 Fe2 O1 75.1(2)
N39 Fe2 O9 74.6(2)
N5 Fe2 O9 114.4(2)
O1 Fe2 O9 93.3(2)
N39 Fe2 N37 73.1(3)
N5 Fe2 N37 97.8(3)
O1 Fe2 N37 102.3(2)
O9 Fe2 N37 147.0(3)
N39 Fe2 O2 105.1(2)
N5 Fe2 O2 73.4(2)
O1 Fe2 O2 148.0(2)
O9 Fe2 O2 94.8(2)
N37 Fe2 O2 87.2(2)
N48 Fe3 O11 75.3(2)
N48 Fe3 N7 165.6(3)
O11 Fe3 N7 118.2(3)
N48 Fe3 O2 109.7(2)
O11 Fe3 O2 98.6(2)
N7 Fe3 O2 74.8(2)
N48 Fe3 N9 102.1(3)
O11 Fe3 N9 90.6(2)
N7 Fe3 N9 74.0(2)
O2 Fe3 N9 148.2(2)
N48 Fe3 N46 73.9(3)
O11 Fe3 N46 149.2(3)
N7 Fe3 N46 92.5(3)
O2 Fe3 N46 91.8(2)
N9 Fe3 N46 95.7(2)
N12 Fe4 O3 74.9(2)
N12 Fe4 N32 170.6(3)
O3 Fe4 N32 114.4(2)
N12 Fe4 O7 105.2(2)
O3 Fe4 O7 94.4(2)
N32 Fe4 O7 75.6(2)
N12 Fe4 O8 104.2(2)
O3 Fe4 O8 93.6(2)
N32 Fe4 O8 75.3(2)
O7 Fe4 O8 150.59(19)
N12 Fe4 N10 74.3(2)
O3 Fe4 N10 149.2(2)
N32 Fe4 N10 96.3(2)
O7 Fe4 N10 91.6(2)
O8 Fe4 N10 95.8(2)
N41 Fe5 N14 177.1(2)
N41 Fe5 O9 76.2(2)
N14 Fe5 O9 103.3(2)
N41 Fe5 O4 107.1(2)
N14 Fe5 O4 75.8(2)
O9 Fe5 O4 93.84(19)
N41 Fe5 O10 74.0(2)
N14 Fe5 O10 106.4(2)
O9 Fe5 O10 150.21(19)
O4 Fe5 O10 95.59(19)
N41 Fe5 O3 102.7(2)
N14 Fe5 O3 74.5(2)
O9 Fe5 O3 93.89(19)
O4 Fe5 O3 150.27(18)
O10 Fe5 O3 91.77(19)
N16 Fe6 N50 170.3(3)
N16 Fe6 O4 75.3(2)
N50 Fe6 O4 111.6(2)
N16 Fe6 O12 111.8(2)
N50 Fe6 O12 75.2(2)
O4 Fe6 O12 93.48(18)
N16 Fe6 N18 73.5(3)
N50 Fe6 N18 100.1(2)
O4 Fe6 N18 148.2(2)
O12 Fe6 N18 92.0(2)
N16 Fe6 O11 99.6(2)
N50 Fe6 O11 73.8(2)
O4 Fe6 O11 92.7(2)
O12 Fe6 O11 148.53(19)
N18 Fe6 O11 98.7(2)
N21 Fe7 N34 167.3(3)
N21 Fe7 O5 72.7(2)
N34 Fe7 O5 109.1(2)
N21 Fe7 O8 119.7(2)
N34 Fe7 O8 72.9(2)
O5 Fe7 O8 98.82(19)
N21 Fe7 N19 73.8(2)
N34 Fe7 N19 105.6(2)
O5 Fe7 N19 145.2(2)
O8 Fe7 N19 89.7(2)
N21 Fe7 N36 95.6(2)
N34 Fe7 N36 71.7(2)
O5 Fe7 N36 95.3(2)
O8 Fe7 N36 144.5(2)
N19 Fe7 N36 97.0(2)
N43 Fe8 N23 167.5(2)
N43 Fe8 O5 112.6(2)
N23 Fe8 O5 76.1(2)
N43 Fe8 O10 74.6(2)
N23 Fe8 O10 113.8(2)
O5 Fe8 O10 98.73(19)
N43 Fe8 N45 73.4(2)
N23 Fe8 N45 98.0(2)
O5 Fe8 N45 92.0(2)
O10 Fe8 N45 148.0(2)
N43 Fe8 O6 99.3(2)
N23 Fe8 O6 72.5(2)
O5 Fe8 O6 148.09(19)
O10 Fe8 O6 88.65(19)
N45 Fe8 O6 98.0(2)
N25 Fe9 N52 166.4(2)
N25 Fe9 O12 106.7(2)
N52 Fe9 O12 75.1(2)
N25 Fe9 O6 75.5(2)
N52 Fe9 O6 117.8(2)
O12 Fe9 O6 99.7(2)
N25 Fe9 N54 105.6(2)
N52 Fe9 N54 73.4(2)
O12 Fe9 N54 147.7(2)
O6 Fe9 N54 88.4(2)
N25 Fe9 N27 72.7(2)
N52 Fe9 N27 93.9(2)
O12 Fe9 N27 91.3(2)
O6 Fe9 N27 148.1(2)
N54 Fe9 N27 98.1(2)
O14 Cl1 O16 109.7(6)
O14 Cl1 O15 110.7(6)
O16 Cl1 O15 109.7(5)
O14 Cl1 O13 108.7(6)
O16 Cl1 O13 108.6(5)
O15 Cl1 O13 109.4(6)
O18 Cl2 O17 129.7(10)
O18 Cl2 O19 109.6(10)
O17 Cl2 O19 112.4(6)
O18 Cl2 O20 92.8(11)
O17 Cl2 O20 101.8(7)
O19 Cl2 O20 104.9(7)
O23 Cl3 O22 120.7(13)
O23 Cl3 O24 113.2(8)
O22 Cl3 O24 113.7(9)
O23 Cl3 O21 95.8(15)
O22 Cl3 O21 107.5(13)
O24 Cl3 O21 102.2(8)
O27 Cl4 O28 114.0(9)
O27 Cl4 O26 120.1(12)
O28 Cl4 O26 110.1(8)
O27 Cl4 O25 109.6(12)
O28 Cl4 O25 102.2(8)
O26 Cl4 O25 98.0(9)
O31 Cl5 O29 114.5(7)
O31 Cl5 O30 105.7(9)
O29 Cl5 O30 106.7(9)
O31 Cl5 O32 113.1(8)
O29 Cl5 O32 106.7(6)
O30 Cl5 O32 110.0(8)
O34 Cl6 O33 110.9(5)
O34 Cl6 O35 112.2(6)
O33 Cl6 O35 110.5(5)
O34 Cl6 O36 110.1(6)
O33 Cl6 O36 107.6(5)
O35 Cl6 O36 105.4(5)
O37 Cl7 O38 117.2(7)
O37 Cl7 O40 123.0(7)
O38 Cl7 O40 119.1(7)
O37 Cl7 O39 94.4(8)
O38 Cl7 O39 98.8(7)
O40 Cl7 O39 85.4(8)
Cl9 Cl8 O44 76.9(13)
Cl9 Cl8 O42 66.5(9)
O44 Cl8 O42 113.1(15)
Cl9 Cl8 O41 175.8(11)
O44 Cl8 O41 107.0(15)
O42 Cl8 O41 110.0(11)
Cl9 Cl8 O45 67.9(12)
O44 Cl8 O45 65.3(14)
O42 Cl8 O45 133.2(15)
O41 Cl8 O45 114.9(16)
Cl9 Cl8 O43 66.2(10)
O44 Cl8 O43 118.2(14)
O42 Cl8 O43 95.7(11)
O41 Cl8 O43 112.5(13)
O45 Cl8 O43 55.7(11)
O44 Cl8 O47 46.8(13)
O42 Cl8 O47 71.3(11)
O41 Cl8 O47 143.3(11)
O45 Cl8 O47 80.1(14)
O43 Cl8 O47 103.6(11)
Cl8 Cl9 O42 61.1(9)
Cl8 Cl9 O46 138.3(12)
O42 Cl9 O46 111.3(12)
Cl8 Cl9 O45 61.9(12)
O42 Cl9 O45 122.0(16)
O46 Cl9 O45 103.7(15)
Cl8 Cl9 O47 109.7(13)
O42 Cl9 O47 98.5(13)
O46 Cl9 O47 112.0(17)
O45 Cl9 O47 109.4(15)
Cl8 Cl9 O43 65.2(9)
O42 Cl9 O43 92.5(11)
O46 Cl9 O43 74.8(12)
O45 Cl9 O43 54.1(12)
O47 Cl9 O43 163.5(15)
Cl8 Cl9 O44 54.5(10)
O42 Cl9 O44 96.0(13)
O46 Cl9 O44 152.6(14)
O45 Cl9 O44 57.4(12)
O47 Cl9 O44 63.8(13)
O43 Cl9 O44 102.9(14)
C7 O1 Fe1 112.2(5)
C7 O1 Fe2 116.8(5)
Fe1 O1 Fe2 130.6(3)
C13 O2 Fe3 112.6(5)
C13 O2 Fe2 114.3(5)
Fe3 O2 Fe2 133.0(3)
C26 O3 Fe4 112.5(4)
C26 O3 Fe5 113.6(5)
Fe4 O3 Fe5 133.9(2)
C32 O4 Fe6 110.8(4)
C32 O4 Fe5 116.0(4)
Fe6 O4 Fe5 133.1(2)
C45 O5 Fe8 117.2(4)
C45 O5 Fe7 111.4(4)
Fe8 O5 Fe7 131.0(2)
C51 O6 Fe9 112.7(4)
C51 O6 Fe8 113.7(4)
Fe9 O6 Fe8 133.5(2)
C64 O7 Fe4 117.1(5)
C64 O7 Fe1 109.6(5)
Fe4 O7 Fe1 133.3(2)
C70 O8 Fe4 118.2(4)
C70 O8 Fe7 110.5(4)
Fe4 O8 Fe7 131.2(2)
C83 O9 Fe5 115.8(5)
C83 O9 Fe2 109.5(5)
Fe5 O9 Fe2 134.7(3)
C89 O10 Fe8 111.6(5)
C89 O10 Fe5 117.6(5)
Fe8 O10 Fe5 130.8(2)
C102 O11 Fe3 113.1(4)
C102 O11 Fe6 114.1(4)
Fe3 O11 Fe6 132.7(3)
C108 O12 Fe9 113.4(4)
C108 O12 Fe6 114.1(4)
Fe9 O12 Fe6 132.5(2)
Cl8 O42 Cl9 52.4(7)
O45 O43 Cl8 59.3(12)
O45 O43 Cl9 62.3(13)
Cl8 O43 Cl9 48.6(6)
O45 O43 O46 93.3(17)
Cl8 O43 O46 99.5(12)
Cl9 O43 O46 51.7(9)
Cl8 O44 O45 59.9(12)
Cl8 O44 Cl9 48.6(8)
O45 O44 Cl9 57.4(12)
Cl8 O44 O47 96.7(15)
O45 O44 O47 102(2)
Cl9 O44 O47 54.8(10)
O43 O45 Cl8 65.0(12)
O43 O45 O44 117.2(19)
Cl8 O45 O44 54.9(12)
O43 O45 Cl9 63.6(13)
Cl8 O45 Cl9 50.2(10)
O44 O45 Cl9 65.2(15)
Cl9 O46 O43 53.5(9)
Cl9 O47 O44 61.4(11)
C1 N1 C5 117.0(7)
C1 N1 Fe1 125.7(6)
C5 N1 Fe1 117.2(6)
C6 N2 H2A 120.0
C6 N2 H2B 120.0
H2A N2 H2B 120.0
C6 N3 N4 118.6(7)
C6 N3 Fe1 121.9(6)
N4 N3 Fe1 119.5(5)
C7 N4 N3 109.5(7)
C8 N5 C12 117.8(7)
C8 N5 Fe2 119.6(5)
C12 N5 Fe2 122.6(5)
C13 N6 N7 109.2(7)
C14 N7 N6 119.5(7)
C14 N7 Fe3 122.1(5)
N6 N7 Fe3 117.1(5)
C14 N8 H8A 120.0
C14 N8 H8B 120.0
H8A N8 H8B 120.0
C15 N9 C19 120.0(7)
C15 N9 Fe3 116.2(5)
C19 N9 Fe3 123.8(5)
C20 N10 C24 117.9(7)
C20 N10 Fe4 126.3(6)
C24 N10 Fe4 115.6(5)
C25 N11 H11A 120.0
C25 N11 H11B 120.0
H11A N11 H11B 120.0
C25 N12 N13 118.8(6)
C25 N12 Fe4 122.4(5)
N13 N12 Fe4 118.8(4)
C26 N13 N12 108.2(6)
C27 N14 C31 120.8(6)
C27 N14 Fe5 121.1(5)
C31 N14 Fe5 118.2(5)
C32 N15 N16 108.7(6)
C33 N16 N15 118.2(7)
C33 N16 Fe6 123.3(6)
N15 N16 Fe6 118.5(5)
C33 N17 H17A 120.0
C33 N17 H17B 120.0
H17A N17 H17B 120.0
C38 N18 C34 117.3(7)
C38 N18 Fe6 128.4(6)
C34 N18 Fe6 114.1(5)
C39 N19 C43 119.1(6)
C39 N19 Fe7 125.8(5)
C43 N19 Fe7 115.1(5)
C44 N20 H20A 120.0
C44 N20 H20B 120.0
H20A N20 H20B 120.0
C44 N21 N22 115.4(6)
C44 N21 Fe7 123.4(5)
N22 N21 Fe7 121.1(4)
C45 N22 N21 107.8(6)
C50 N23 C46 119.0(6)
C50 N23 Fe8 123.1(5)
C46 N23 Fe8 117.5(5)
C51 N24 N25 108.3(6)
C52 N25 N24 116.2(6)
C52 N25 Fe9 125.3(5)
N24 N25 Fe9 118.5(4)
C52 N26 H26A 120.0
C52 N26 H26B 120.0
H26A N26 H26B 120.0
C57 N27 C53 117.3(6)
C57 N27 Fe9 125.9(5)
C53 N27 Fe9 116.7(5)
C58 N28 C62 118.8(7)
C58 N28 Fe1 125.9(6)
C62 N28 Fe1 115.1(5)
C63 N29 H29A 120.0
C63 N29 H29B 120.0
H29A N29 H29B 120.0
C63 N30 N31 116.9(7)
C63 N30 Fe1 121.8(6)
N31 N30 Fe1 120.6(5)
C64 N31 N30 108.9(6)
C69 N32 C65 121.2(6)
C69 N32 Fe4 119.1(5)
C65 N32 Fe4 119.6(5)
C70 N33 N34 108.7(6)
C71 N34 N33 115.8(6)
C71 N34 Fe7 124.3(5)
N33 N34 Fe7 119.8(5)
C71 N35 H35A 120.0
C71 N35 H35B 120.0
H35A N35 H35B 120.0
C76 N36 C72 118.1(7)
C76 N36 Fe7 125.5(6)
C72 N36 Fe7 116.3(5)
C77 N37 C81 117.3(9)
C77 N37 Fe2 127.1(7)
C81 N37 Fe2 115.6(6)
C82 N38 H38A 120.0
C82 N38 H38B 120.0
H38A N38 H38B 120.0
C82 N39 N40 117.4(7)
C82 N39 Fe2 123.9(6)
N40 N39 Fe2 118.6(5)
C83 N40 N39 111.5(7)
C84 N41 C88 118.4(6)
C84 N41 Fe5 119.8(5)
C88 N41 Fe5 121.8(5)
C89 N42 N43 107.9(6)
C90 N43 N42 116.2(6)
C90 N43 Fe8 124.2(5)
N42 N43 Fe8 119.6(5)
C90 N44 H44A 120.0
C90 N44 H44B 120.0
H44A N44 H44B 120.0
C95 N45 C91 118.4(7)
C95 N45 Fe8 125.0(6)
C91 N45 Fe8 115.3(4)
C96 N46 C100 117.0(8)
C96 N46 Fe3 127.6(7)
C100 N46 Fe3 115.4(6)
C101 N47 H47A 120.0
C101 N47 H47B 120.0
H47A N47 H47B 120.0
C101 N48 N49 116.4(7)
C101 N48 Fe3 125.3(6)
N49 N48 Fe3 118.3(5)
C102 N49 N48 108.6(7)
C103 N50 C107 119.8(6)
C103 N50 Fe6 120.9(5)
C107 N50 Fe6 119.2(5)
C108 N51 N52 107.9(5)
C109 N52 N51 117.6(6)
C109 N52 Fe9 123.0(5)
N51 N52 Fe9 119.1(4)
C109 N53 H53A 120.0
C109 N53 H53B 120.0
H53A N53 H53B 120.0
C114 N54 C110 119.4(7)
C114 N54 Fe9 124.9(5)
C110 N54 Fe9 115.6(5)
N1 C1 C2 122.5(10)
N1 C1 H1 118.7
C2 C1 H1 118.7
C3 C2 C1 119.4(10)
C3 C2 H2 120.3
C1 C2 H2 120.3
C4 C3 C2 117.4(9)
C4 C3 H3 121.3
C2 C3 H3 121.3
C5 C4 C3 121.5(10)
C5 C4 H4 119.3
C3 C4 H4 119.3
C4 C5 N1 122.1(9)
C4 C5 C6 126.4(9)
N1 C5 C6 111.5(7)
N3 C6 N2 121.6(8)
N3 C6 C5 116.0(8)
N2 C6 C5 122.4(7)
N4 C7 O1 125.1(8)
N4 C7 C8 119.4(7)
O1 C7 C8 115.3(6)
N5 C8 C9 122.0(7)
N5 C8 C7 112.0(7)
C9 C8 C7 125.9(7)
C10 C9 C8 120.4(8)
C10 C9 H9 119.8
C8 C9 H9 119.8
C9 C10 C11 116.7(8)
C9 C10 H10 121.6
C11 C10 H10 121.6
C12 C11 C10 121.3(8)
C12 C11 H11 119.4
C10 C11 H11 119.4
N5 C12 C11 121.6(7)
N5 C12 C13 111.9(8)
C11 C12 C13 126.5(8)
N6 C13 O2 125.0(7)
N6 C13 C12 117.4(8)
O2 C13 C12 117.6(8)
N8 C14 N7 124.5(8)
N8 C14 C15 123.3(7)
N7 C14 C15 112.2(7)
N9 C15 C16 123.6(8)
N9 C15 C14 114.6(6)
C16 C15 C14 121.7(8)
C15 C16 C17 117.6(9)
C15 C16 H16 121.2
C17 C16 H16 121.2
C18 C17 C16 117.1(8)
C18 C17 H17 121.4
C16 C17 H17 121.4
C17 C18 C19 122.3(9)
C17 C18 H18 118.8
C19 C18 H18 118.8
N9 C19 C18 119.3(8)
N9 C19 H19 120.4
C18 C19 H19 120.3
N10 C20 C21 121.7(9)
N10 C20 H20 119.1
C21 C20 H20 119.1
C22 C21 C20 119.9(9)
C22 C21 H21 120.1
C20 C21 H21 120.1
C21 C22 C23 118.8(8)
C21 C22 H22 120.6
C23 C22 H22 120.6
C24 C23 C22 118.7(9)
C24 C23 H23 120.7
C22 C23 H23 120.7
N10 C24 C23 123.0(8)
N10 C24 C25 112.9(7)
C23 C24 C25 124.1(8)
N12 C25 N11 122.1(8)
N12 C25 C24 114.4(6)
N11 C25 C24 123.5(7)
N13 C26 O3 125.0(7)
N13 C26 C27 117.3(7)
O3 C26 C27 117.7(6)
N14 C27 C28 122.1(7)
N14 C27 C26 112.7(6)
C28 C27 C26 125.2(7)
C27 C28 C29 117.2(8)
C27 C28 H28 121.4
C29 C28 H28 121.4
C30 C29 C28 120.3(7)
C30 C29 H29 119.8
C28 C29 H29 119.8
C29 C30 C31 117.9(8)
C29 C30 H30 121.0
C31 C30 H30 121.0
N14 C31 C30 121.7(7)
N14 C31 C32 113.4(6)
C30 C31 C32 124.9(7)
O4 C32 N15 126.0(7)
O4 C32 C31 116.6(6)
N15 C32 C31 117.4(6)
N16 C33 N17 122.1(8)
N16 C33 C34 114.1(7)
N17 C33 C34 123.8(7)
N18 C34 C35 122.5(8)
N18 C34 C33 114.9(6)
C35 C34 C33 122.6(8)
C36 C35 C34 117.2(9)
C36 C35 H35 121.4
C34 C35 H35 121.4
C37 C36 C35 120.0(9)
C37 C36 H36 120.0
C35 C36 H36 120.0
C36 C37 C38 119.6(9)
C36 C37 H37 120.2
C38 C37 H37 120.2
N18 C38 C37 123.2(9)
N18 C38 H38 118.4
C37 C38 H38 118.4
N19 C39 C40 122.8(8)
N19 C39 H39 118.6
C40 C39 H39 118.6
C39 C40 C41 118.1(7)
C39 C40 H40 120.9
C41 C40 H40 120.9
C42 C41 C40 119.5(8)
C42 C41 H41 120.3
C40 C41 H41 120.3
C43 C42 C41 119.4(8)
C43 C42 H42 120.3
C41 C42 H42 120.3
N19 C43 C42 121.1(7)
N19 C43 C44 114.6(6)
C42 C43 C44 124.3(7)
N21 C44 N20 124.2(7)
N21 C44 C43 113.0(6)
N20 C44 C43 122.6(6)
N22 C45 O5 125.5(6)
N22 C45 C46 117.8(6)
O5 C45 C46 116.6(6)
N23 C46 C47 121.0(7)
N23 C46 C45 112.1(6)
C47 C46 C45 127.0(7)
C46 C47 C48 119.1(8)
C46 C47 H47 120.5
C48 C47 H47 120.5
C49 C48 C47 120.0(8)
C49 C48 H48 120.0
C47 C48 H48 120.0
C48 C49 C50 117.5(7)
C48 C49 H49 121.2
C50 C49 H49 121.2
N23 C50 C49 123.3(7)
N23 C50 C51 112.8(6)
C49 C50 C51 123.8(7)
N24 C51 O6 124.9(6)
N24 C51 C50 117.9(7)
O6 C51 C50 117.1(6)
N25 C52 N26 125.1(7)
N25 C52 C53 113.2(7)
N26 C52 C53 121.7(6)
N27 C53 C54 122.9(7)
N27 C53 C52 112.1(6)
C54 C53 C52 125.0(8)
C53 C54 C55 119.8(8)
C53 C54 H54 120.1
C55 C54 H54 120.1
C56 C55 C54 116.4(8)
C56 C55 H55 121.8
C54 C55 H55 121.8
C57 C56 C55 121.1(8)
C57 C56 H56 119.4
C55 C56 H56 119.4
N27 C57 C56 122.3(8)
N27 C57 H57 118.8
C56 C57 H57 118.8
N28 C58 C59 122.9(9)
N28 C58 H58 118.5
C59 C58 H58 118.5
C60 C59 C58 119.1(9)
C60 C59 H59 120.4
C58 C59 H59 120.4
C59 C60 C61 118.1(9)
C59 C60 H60 120.9
C61 C60 H60 120.9
C62 C61 C60 119.2(8)
C62 C61 H61 120.4
C60 C61 H61 120.4
N28 C62 C61 121.8(8)
N28 C62 C63 114.2(7)
C61 C62 C63 123.9(8)
N30 C63 N29 123.0(8)
N30 C63 C62 114.9(7)
N29 C63 C62 122.1(8)
N31 C64 O7 126.3(7)
N31 C64 C65 117.4(7)
O7 C64 C65 116.2(7)
N32 C65 C66 120.6(7)
N32 C65 C64 111.3(6)
C66 C65 C64 128.1(7)
C67 C66 C65 117.9(7)
C67 C66 H66 121.0
C65 C66 H66 121.0
C66 C67 C68 121.1(8)
C66 C67 H67 119.5
C68 C67 H67 119.5
C69 C68 C67 117.7(8)
C69 C68 H68 121.1
C67 C68 H68 121.1
N32 C69 C68 121.5(7)
N32 C69 C70 112.2(7)
C68 C69 C70 126.4(7)
N33 C70 O8 127.9(7)
N33 C70 C69 117.5(7)
O8 C70 C69 114.6(6)
N34 C71 N35 123.4(7)
N34 C71 C72 114.5(6)
N35 C71 C72 122.0(7)
C73 C72 N36 122.1(7)
C73 C72 C71 124.9(7)
N36 C72 C71 113.1(6)
C72 C73 C74 120.5(8)
C72 C73 H73 119.8
C74 C73 H73 119.8
C75 C74 C73 117.3(8)
C75 C74 H74 121.4
C73 C74 H74 121.4
C76 C75 C74 119.2(8)
C76 C75 H75 120.4
C74 C75 H75 120.4
N36 C76 C75 122.9(8)
N36 C76 H76 118.6
C75 C76 H76 118.6
N37 C77 C78 121.0(10)
N37 C77 H77 119.5
C78 C77 H77 119.5
C79 C78 C77 121.8(10)
C79 C78 H78 119.1
C77 C78 H78 119.1
C78 C79 C80 119.7(9)
C78 C79 H79 120.2
C80 C79 H79 120.2
C81 C80 C79 114.3(10)
C81 C80 H80 122.8
C79 C80 H80 122.8
N37 C81 C80 125.8(9)
N37 C81 C82 112.2(8)
C80 C81 C82 122.0(9)
N39 C82 N38 122.9(8)
N39 C82 C81 115.1(8)
N38 C82 C81 122.0(8)
N40 C83 O9 124.7(7)
N40 C83 C84 119.6(7)
O9 C83 C84 115.7(7)
N41 C84 C85 122.0(7)
N41 C84 C83 112.1(6)
C85 C84 C83 125.9(7)
C84 C85 C86 119.6(8)
C84 C85 H85 120.2
C86 C85 H85 120.2
C85 C86 C87 118.7(8)
C85 C86 H86 120.6
C87 C86 H86 120.6
C88 C87 C86 119.4(8)
C88 C87 H87 120.3
C86 C87 H87 120.3
N41 C88 C87 121.8(7)
N41 C88 C89 111.0(6)
C87 C88 C89 127.2(7)
N42 C89 O10 126.0(7)
N42 C89 C88 118.6(7)
O10 C89 C88 115.4(6)
N43 C90 N44 125.7(7)
N43 C90 C91 113.7(6)
N44 C90 C91 120.7(7)
C92 C91 N45 122.1(7)
C92 C91 C90 125.4(7)
N45 C91 C90 112.5(6)
C91 C92 C93 119.5(8)
C91 C92 H92 120.2
C93 C92 H92 120.2
C92 C93 C94 120.0(8)
C92 C93 H93 120.0
C94 C93 H93 120.0
C93 C94 C95 117.4(8)
C93 C94 H94 121.3
C95 C94 H94 121.3
N45 C95 C94 122.4(8)
N45 C95 H95 118.8
C94 C95 H95 118.8
N46 C96 C97 123.3(10)
N46 C96 H96 118.3
C97 C96 H96 118.3
C98 C97 C96 119.1(10)
C98 C97 H97 120.5
C96 C97 H97 120.5
C97 C98 C99 121.0(10)
C97 C98 H98 119.5
C99 C98 H98 119.5
C100 C99 C98 117.4(11)
C100 C99 H99 121.3
C98 C99 H99 121.3
N46 C100 C99 122.2(10)
N46 C100 C101 113.9(7)
C99 C100 C101 123.7(10)
N47 C101 N48 126.1(8)
N47 C101 C100 122.4(8)
N48 C101 C100 111.4(8)
N49 C102 O11 124.6(7)
N49 C102 C103 119.4(7)
O11 C102 C103 115.9(6)
N50 C103 C104 122.4(8)
N50 C103 C102 114.5(6)
C104 C103 C102 123.0(7)
C103 C104 C105 118.5(8)
C103 C104 H104 120.8
C105 C104 H104 120.8
C104 C105 C106 119.6(9)
C104 C105 H105 120.2
C106 C105 H105 120.2
C107 C106 C105 117.6(9)
C107 C106 H106 121.2
C105 C106 H106 121.2
C106 C107 N50 122.1(7)
C106 C107 C108 125.0(7)
N50 C107 C108 112.8(7)
N51 C108 O12 123.3(7)
N51 C108 C107 118.3(6)
O12 C108 C107 118.4(6)
N52 C109 N53 123.6(7)
N52 C109 C110 113.5(6)
N53 C109 C110 122.8(7)
N54 C110 C111 121.7(7)
N54 C110 C109 114.2(6)
C111 C110 C109 124.0(7)
C112 C111 C110 117.5(8)
C112 C111 H111 121.2
C110 C111 H111 121.2
C113 C112 C111 120.1(8)
C113 C112 H112 119.9
C111 C112 H112 119.9
C114 C113 C112 118.5(8)
C114 C113 H113 120.7
C112 C113 H113 120.7
N54 C114 C113 122.7(8)
N54 C114 H114 118.7
C113 C114 H114 118.7
N55 C115 C116 175.5(18)
C115 C116 H11C 109.5
C115 C116 H11D 109.5
H11C C116 H11D 109.5
C115 C116 H11E 109.5
H11C C116 H11E 109.5
H11D C116 H11E 109.5
N56 C117 C118 178.0(13)
C117 C118 H11F 109.5
C117 C118 H11G 109.5
H11F C118 H11G 109.5
C117 C118 H11H 109.5
H11F C118 H11H 109.5
H11G C118 H11H 109.5
N57 C119 C120 178.7(17)
C119 C120 H12A 109.5
C119 C120 H12B 109.5
H12A C120 H12B 109.5
C119 C120 H12C 109.5
H12A C120 H12C 109.5
H12B C120 H12C 109.5
N58 C121 C122 177(2)
C121 C122 H12D 109.5
C121 C122 H12E 109.5
H12D C122 H12E 109.5
C121 C122 H12F 109.5
H12D C122 H12F 109.5
H12E C122 H12F 109.5
N59 C123 C124 177(2)
C123 C124 H12G 109.5
C123 C124 H12H 109.5
H12G C124 H12H 109.5
C123 C124 H12I 109.5
H12G C124 H12I 109.5
H12H C124 H12I 109.5
N60 C125 C126 173(4)
C125 C126 H12J 109.5
C125 C126 H12K 109.5
H12J C126 H12K 109.5
C125 C126 H12L 109.5
H12J C126 H12L 109.5
H12K C126 H12L 109.5

loop_
_geom_bond_atom_site_label_1
_geom_bond_atom_site_label_2
_geom_bond_distance
Fe1 N30 2.053(7)
Fe1 N3 2.067(7)
Fe1 O1 2.110(6)
Fe1 O7 2.205(5)
Fe1 N1 2.210(7)
Fe1 N28 2.222(7)
Fe2 N39 2.047(7)
Fe2 N5 2.071(7)
Fe2 O1 2.130(5)
Fe2 O9 2.148(5)
Fe2 N37 2.265(8)
Fe2 O2 2.280(5)
Fe3 N48 2.024(7)
Fe3 O11 2.051(5)
Fe3 N7 2.061(7)
Fe3 O2 2.064(5)
Fe3 N9 2.180(6)
Fe3 N46 2.191(7)
Fe4 N12 2.027(6)
Fe4 O3 2.048(5)
Fe4 N32 2.067(6)
Fe4 O7 2.089(5)
Fe4 O8 2.090(5)
Fe4 N10 2.207(6)
Fe5 N41 2.050(6)
Fe5 N14 2.091(6)
Fe5 O9 2.109(5)
Fe5 O4 2.137(5)
Fe5 O10 2.142(5)
Fe5 O3 2.229(5)
Fe6 N16 2.049(6)
Fe6 N50 2.095(6)
Fe6 O4 2.112(5)
Fe6 O12 2.194(5)
Fe6 N18 2.236(6)
Fe6 O11 2.254(5)
Fe7 N21 2.052(6)
Fe7 N34 2.085(6)
Fe7 O5 2.165(5)
Fe7 O8 2.188(5)
Fe7 N19 2.210(6)
Fe7 N36 2.257(6)
Fe8 N43 2.047(6)
Fe8 N23 2.092(6)
Fe8 O5 2.093(5)
Fe8 O10 2.094(5)
Fe8 N45 2.215(6)
Fe8 O6 2.297(5)
Fe9 N25 2.015(6)
Fe9 N52 2.040(6)
Fe9 O12 2.045(5)
Fe9 O6 2.054(5)
Fe9 N54 2.168(6)
Fe9 N27 2.215(6)
Cl1 O14 1.409(10)
Cl1 O16 1.424(8)
Cl1 O15 1.432(8)
Cl1 O13 1.435(9)
Cl2 O18 1.316(14)
Cl2 O17 1.372(9)
Cl2 O19 1.377(7)
Cl2 O20 1.589(15)
Cl3 O23 1.304(12)
Cl3 O22 1.326(11)
Cl3 O24 1.403(9)
Cl3 O21 1.466(15)
Cl4 O27 1.330(13)
Cl4 O28 1.394(8)
Cl4 O26 1.394(11)
Cl4 O25 1.428(12)
Cl5 O31 1.333(11)
Cl5 O29 1.361(8)
Cl5 O30 1.391(13)
Cl5 O32 1.418(10)
Cl6 O34 1.401(8)
Cl6 O33 1.419(7)
Cl6 O35 1.435(8)
Cl6 O36 1.456(8)
Cl7 O37 1.340(8)
Cl7 O38 1.372(10)
Cl7 O40 1.392(9)
Cl7 O39 1.571(13)
Cl8 Cl9 1.176(12)
Cl8 O44 1.276(18)
Cl8 O42 1.300(16)
Cl8 O41 1.33(2)
Cl8 O45 1.35(2)
Cl8 O43 1.422(13)
Cl8 O47 2.13(2)
Cl9 O42 1.362(14)
Cl9 O46 1.398(15)
Cl9 O45 1.42(3)
Cl9 O47 1.421(16)
Cl9 O43 1.433(18)
Cl9 O44 1.53(2)
O1 C7 1.314(10)
O2 C13 1.299(10)
O3 C26 1.311(9)
O4 C32 1.301(8)
O5 C45 1.313(8)
O6 C51 1.321(8)
O7 C64 1.321(9)
O8 C70 1.306(9)
O9 C83 1.340(9)
O10 C89 1.320(9)
O11 C102 1.328(9)
O12 C108 1.327(8)
O43 O45 1.30(2)
O43 O46 1.72(3)
O44 O45 1.42(3)
O44 O47 1.56(3)
N1 C1 1.342(12)
N1 C5 1.363(10)
N2 C6 1.355(11)
N2 H2A 0.8800
N2 H2B 0.8800
N3 C6 1.311(10)
N3 N4 1.367(10)
N4 C7 1.281(10)
N5 C8 1.352(9)
N5 C12 1.362(11)
N6 C13 1.292(11)
N6 N7 1.385(9)
N7 C14 1.318(10)
N8 C14 1.296(11)
N8 H8A 0.8800
N8 H8B 0.8800
N9 C15 1.332(10)
N9 C19 1.342(10)
N10 C20 1.337(11)
N10 C24 1.354(10)
N11 C25 1.328(10)
N11 H11A 0.8800
N11 H11B 0.8800
N12 C25 1.325(9)
N12 N13 1.387(9)
N13 C26 1.281(10)
N14 C27 1.321(9)
N14 C31 1.331(9)
N15 C32 1.318(9)
N15 N16 1.388(9)
N16 C33 1.308(9)
N17 C33 1.331(10)
N17 H17A 0.8800
N17 H17B 0.8800
N18 C38 1.317(11)
N18 C34 1.359(10)
N19 C39 1.340(9)
N19 C43 1.345(9)
N20 C44 1.327(9)
N20 H20A 0.8800
N20 H20B 0.8800
N21 C44 1.301(9)
N21 N22 1.401(8)
N22 C45 1.294(9)
N23 C50 1.329(9)
N23 C46 1.367(9)
N24 C51 1.273(9)
N24 N25 1.419(9)
N25 C52 1.315(9)
N26 C52 1.320(10)
N26 H26A 0.8800
N26 H26B 0.8800
N27 C57 1.341(10)
N27 C53 1.359(10)
N28 C58 1.325(11)
N28 C62 1.327(11)
N29 C63 1.355(11)
N29 H29A 0.8800
N29 H29B 0.8800
N30 C63 1.296(10)
N30 N31 1.400(9)
N31 C64 1.297(10)
N32 C69 1.340(10)
N32 C65 1.348(9)
N33 C70 1.267(10)
N33 N34 1.408(9)
N34 C71 1.297(10)
N35 C71 1.330(10)
N35 H35A 0.8800
N35 H35B 0.8800
N36 C76 1.324(10)
N36 C72 1.360(9)
N37 C77 1.342(12)
N37 C81 1.353(11)
N38 C82 1.321(12)
N38 H38A 0.8800
N38 H38B 0.8800
N39 C82 1.299(10)
N39 N40 1.371(9)
N40 C83 1.270(10)
N41 C84 1.347(9)
N41 C88 1.362(9)
N42 C89 1.295(10)
N42 N43 1.390(8)
N43 C90 1.307(10)
N44 C90 1.334(9)
N44 H44A 0.8800
N44 H44B 0.8800
N45 C95 1.323(10)
N45 C91 1.386(10)
N46 C96 1.340(12)
N46 C100 1.375(12)
N47 C101 1.310(11)
N47 H47A 0.8800
N47 H47B 0.8800
N48 C101 1.320(11)
N48 N49 1.422(9)
N49 C102 1.267(10)
N50 C103 1.320(9)
N50 C107 1.361(10)
N51 C108 1.327(9)
N51 N52 1.387(8)
N52 C109 1.288(9)
N53 C109 1.350(9)
N53 H53A 0.8800
N53 H53B 0.8800
N54 C114 1.337(9)
N54 C110 1.343(10)
N55 C115 1.092(18)
N56 C117 1.144(13)
N57 C119 1.196(19)
N58 C121 1.17(2)
N59 C123 1.151(18)
N60 C125 1.213(16)
C1 C2 1.389(13)
C1 H1 0.9500
C2 C3 1.378(15)
C2 H2 0.9500
C3 C4 1.370(15)
C3 H3 0.9500
C4 C5 1.350(12)
C4 H4 0.9500
C5 C6 1.482(12)
C7 C8 1.489(11)
C8 C9 1.389(12)
C9 C10 1.379(13)
C9 H9 0.9500
C10 C11 1.394(11)
C10 H10 0.9500
C11 C12 1.368(12)
C11 H11 0.9500
C12 C13 1.491(11)
C14 C15 1.499(11)
C15 C16 1.355(11)
C16 C17 1.444(12)
C16 H16 0.9500
C17 C18 1.348(13)
C17 H17 0.9500
C18 C19 1.390(12)
C18 H18 0.9500
C19 H19 0.9500
C20 C21 1.383(13)
C20 H20 0.9500
C21 C22 1.359(15)
C21 H21 0.9500
C22 C23 1.395(14)
C22 H22 0.9500
C23 C24 1.356(11)
C23 H23 0.9500
C24 C25 1.486(11)
C26 C27 1.496(10)
C27 C28 1.372(10)
C28 C29 1.417(12)
C28 H28 0.9500
C29 C30 1.366(12)
C29 H29 0.9500
C30 C31 1.386(10)
C30 H30 0.9500
C31 C32 1.484(11)
C33 C34 1.461(12)
C34 C35 1.407(11)
C35 C36 1.376(13)
C35 H35 0.9500
C36 C37 1.352(14)
C36 H36 0.9500
C37 C38 1.377(12)
C37 H37 0.9500
C38 H38 0.9500
C39 C40 1.369(11)
C39 H39 0.9500
C40 C41 1.382(12)
C40 H40 0.9500
C41 C42 1.380(12)
C41 H41 0.9500
C42 C43 1.374(11)
C42 H42 0.9500
C43 C44 1.492(10)
C45 C46 1.474(10)
C46 C47 1.369(10)
C47 C48 1.408(11)
C47 H47 0.9500
C48 C49 1.368(11)
C48 H48 0.9500
C49 C50 1.393(10)
C49 H49 0.9500
C50 C51 1.483(10)
C52 C53 1.483(10)
C53 C54 1.368(11)
C54 C55 1.397(12)
C54 H54 0.9500
C55 C56 1.388(13)
C55 H55 0.9500
C56 C57 1.365(12)
C56 H56 0.9500
C57 H57 0.9500
C58 C59 1.357(12)
C58 H58 0.9500
C59 C60 1.354(14)
C59 H59 0.9500
C60 C61 1.405(13)
C60 H60 0.9500
C61 C62 1.351(11)
C61 H61 0.9500
C62 C63 1.477(11)
C64 C65 1.471(11)
C65 C66 1.394(11)
C66 C67 1.385(11)
C66 H66 0.9500
C67 C68 1.395(12)
C67 H67 0.9500
C68 C69 1.379(11)
C68 H68 0.9500
C69 C70 1.489(10)
C71 C72 1.475(10)
C72 C73 1.331(11)
C73 C74 1.401(12)
C73 H73 0.9500
C74 C75 1.381(13)
C74 H74 0.9500
C75 C76 1.370(12)
C75 H75 0.9500
C76 H76 0.9500
C77 C78 1.379(15)
C77 H77 0.9500
C78 C79 1.312(16)
C78 H78 0.9500
C79 C80 1.463(15)
C79 H79 0.9500
C80 C81 1.357(12)
C80 H80 0.9500
C81 C82 1.511(12)
C83 C84 1.479(11)
C84 C85 1.370(11)
C85 C86 1.377(12)
C85 H85 0.9500
C86 C87 1.387(12)
C86 H86 0.9500
C87 C88 1.366(10)
C87 H87 0.9500
C88 C89 1.466(11)
C90 C91 1.488(10)
C91 C92 1.365(10)
C92 C93 1.375(12)
C92 H92 0.9500
C93 C94 1.398(13)
C93 H93 0.9500
C94 C95 1.424(12)
C94 H94 0.9500
C95 H95 0.9500
C96 C97 1.398(14)
C96 H96 0.9500
C97 C98 1.311(15)
C97 H97 0.9500
C98 C99 1.420(16)
C98 H98 0.9500
C99 C100 1.385(11)
C99 H99 0.9500
C100 C101 1.498(13)
C102 C103 1.486(10)
C103 C104 1.359(11)
C104 C105 1.397(15)
C104 H104 0.9500
C105 C106 1.408(13)
C105 H105 0.9500
C106 C107 1.359(11)
C106 H106 0.9500
C107 C108 1.455(10)
C109 C110 1.453(11)
C110 C111 1.406(11)
C111 C112 1.388(13)
C111 H111 0.9500
C112 C113 1.388(14)
C112 H112 0.9500
C113 C114 1.368(12)
C113 H113 0.9500
C114 H114 0.9500
C115 C116 1.46(2)
C116 H11C 0.9800
C116 H11D 0.9800
C116 H11E 0.9800
C117 C118 1.466(16)
C118 H11F 0.9800
C118 H11G 0.9800
C118 H11H 0.9800
C119 C120 1.41(2)
C120 H12A 0.9800
C120 H12B 0.9800
C120 H12C 0.9800
C121 C122 1.387(19)
C122 H12D 0.9800
C122 H12E 0.9800
C122 H12F 0.9800
C123 C124 1.28(2)
C124 H12G 0.9800
C124 H12H 0.9800
C124 H12I 0.9800
C125 C126 1.406(18)
C126 H12J 0.9800
C126 H12K 0.9800
C126 H12L 0.9800
